data_4102555
loop_
_publ_author_name
'Michael R. Reithofer'
'Richard R. Schrock'
'Peter M\"uller'

_publ_section_title
;
 Synthesis of [(DPPNCH2CH2)3N]3- Molybdenum Complexes (DPP =
 3,5-(2,5-Diisopropylpyrrolyl)2C6H3) and Studies Relevant to Catalytic
 Reduction of Dinitrogen
;
_journal_name_full 'Journal of the American Chemical Society'
_journal_page_first 8349
_journal_page_last 8358
_journal_paper_doi 10.1021/ja1008213
_journal_volume 132
_journal_year 2010
_chemical_formula_sum 'C93 H126 Mo N11'
_chemical_formula_weight 1493.99
_chemical_name_systematic
; 
 ? 
;
_space_group_IT_number 14
_symmetry_cell_setting monoclinic
_symmetry_space_group_name_Hall '-P 2ybc'
_symmetry_space_group_name_H-M 'P 1 21/c 1'
_atom_sites_solution_hydrogens geom
_atom_sites_solution_primary direct
_atom_sites_solution_secondary difmap
_audit_creation_method SHELXL-97
_cell_angle_alpha 90.00
_cell_angle_beta 116.633(2)
_cell_angle_gamma 90.00
_cell_formula_units_Z 8
_cell_length_a 30.239(4)
_cell_length_b 23.407(3)
_cell_length_c 27.664(3)
_cell_measurement_reflns_used 9658
_cell_measurement_temperature 100(2)
_cell_measurement_theta_max 24.56
_cell_measurement_theta_min 2.20
_cell_volume 17503(4)
_computing_cell_refinement 'SAINT 7.46A (Bruker-AXS, 2008)'
_computing_data_collection 'APEX2 3.0 (Bruker-AXS, 2008)'
_computing_data_reduction 'SAINT 7.46A (Bruker-AXS, 2008)'
_computing_molecular_graphics 'Bruker SHELXTL'
_computing_publication_material 'Bruker SHELXTL'
_computing_structure_refinement 'SHELXL-97 (Sheldrick, 2008)'
_computing_structure_solution 'SHELXS-97 (Sheldrick, 2008)'
_diffrn_ambient_temperature 100(2)
_diffrn_detector_area_resol_mean 8.3
_diffrn_measured_fraction_theta_full 0.996
_diffrn_measured_fraction_theta_max 0.996
_diffrn_measurement_device_type 'Bruker Smart APEX CCD'
_diffrn_measurement_method 'omega and phi scans'
_diffrn_radiation_monochromator graphite
_diffrn_radiation_source 'fine-focus sealed tube'
_diffrn_radiation_type MoK\a
_diffrn_radiation_wavelength 0.71073
_diffrn_reflns_av_R_equivalents 0.1236
_diffrn_reflns_av_sigmaI/netI 0.0624
_diffrn_reflns_limit_h_max 35
_diffrn_reflns_limit_h_min -35
_diffrn_reflns_limit_k_max 27
_diffrn_reflns_limit_k_min -27
_diffrn_reflns_limit_l_max 32
_diffrn_reflns_limit_l_min -32
_diffrn_reflns_number 302543
_diffrn_reflns_theta_full 24.73
_diffrn_reflns_theta_max 24.73
_diffrn_reflns_theta_min 1.15
_exptl_absorpt_coefficient_mu 0.199
_exptl_absorpt_correction_T_max 0.9765
_exptl_absorpt_correction_T_min 0.9281
_exptl_absorpt_correction_type multi-scan
_exptl_absorpt_process_details 'SADABS (Sheldrick, 2008)'
_exptl_crystal_colour brown
_exptl_crystal_density_diffrn 1.134
_exptl_crystal_density_method 'not measured'
_exptl_crystal_description plate
_exptl_crystal_F_000 6424
_exptl_crystal_size_max 0.38
_exptl_crystal_size_mid 0.30
_exptl_crystal_size_min 0.12
_refine_diff_density_max 0.909
_refine_diff_density_min -0.867
_refine_diff_density_rms 0.068
_refine_ls_extinction_method none
_refine_ls_goodness_of_fit_ref 1.025
_refine_ls_hydrogen_treatment constr
_refine_ls_matrix_type full
_refine_ls_number_parameters 2368
_refine_ls_number_reflns 29768
_refine_ls_number_restraints 9035
_refine_ls_restrained_S_all 0.969
_refine_ls_R_factor_all 0.1030
_refine_ls_R_factor_gt 0.0530
_refine_ls_shift/su_max 0.000
_refine_ls_shift/su_mean 0.000
_refine_ls_structure_factor_coef Fsqd
_refine_ls_weighting_details 'calc w=1/[\s^2^(Fo^2^)+(0.0534P)^2^+28.1284P] where P=(Fo^2^+2Fc^2^)/3'
_refine_ls_weighting_scheme calc
_refine_ls_wR_factor_gt 0.1193
_refine_ls_wR_factor_ref 0.1497
_reflns_number_gt 18836
_reflns_number_total 29768
_reflns_threshold_expression >2sigma(I)
_cod_data_source_file ja1008213_si_004.cif
_cod_data_source_block 09061
_cod_original_cell_volume 17503(3)
_cod_database_code 4102555

loop_
_symmetry_equiv_pos_as_xyz
'x, y, z'
'-x, y+1/2, -z+1/2'
'-x, -y, -z'
'x, -y-1/2, z-1/2'

loop_
_atom_site_label
_atom_site_type_symbol
_atom_site_fract_x
_atom_site_fract_y
_atom_site_fract_z
_atom_site_U_iso_or_equiv
_atom_site_adp_type
_atom_site_occupancy
_atom_site_symmetry_multiplicity
_atom_site_calc_flag
_atom_site_refinement_flags
_atom_site_disorder_assembly
_atom_site_disorder_group
N10 N 0.26522(11) 0.18396(12) 0.27450(12) 0.0306(7) Uani 1 1 d U . .
C1 C 0.25386(15) 0.27218(15) 0.31576(15) 0.0348(9) Uani 1 1 d U . .
H1A H 0.2175 0.2696 0.3017 0.042 Uiso 1 1 calc R . .
H1B H 0.2671 0.2938 0.3501 0.042 Uiso 1 1 calc R . .
C2 C 0.27580(15) 0.21260(15) 0.32619(15) 0.0343(9) Uani 1 1 d U . .
H2A H 0.3120 0.2149 0.3488 0.041 Uiso 1 1 calc R . .
H2B H 0.2616 0.1900 0.3461 0.041 Uiso 1 1 calc R . .
C3 C 0.19819(15) 0.16122(15) 0.18476(15) 0.0372(9) Uani 1 1 d U . .
H3A H 0.2157 0.1295 0.1770 0.045 Uiso 1 1 calc R . .
H3B H 0.1622 0.1537 0.1650 0.045 Uiso 1 1 calc R . .
C4 C 0.21363(15) 0.16342(16) 0.24518(15) 0.0371(9) Uani 1 1 d U . .
H4A H 0.1913 0.1894 0.2522 0.045 Uiso 1 1 calc R . .
H4B H 0.2109 0.1248 0.2583 0.045 Uiso 1 1 calc R . .
C5 C 0.34768(15) 0.17071(16) 0.28073(15) 0.0364(9) Uani 1 1 d U . .
H5A H 0.3660 0.1896 0.3163 0.044 Uiso 1 1 calc R . .
H5B H 0.3698 0.1420 0.2767 0.044 Uiso 1 1 calc R . .
C6 C 0.30247(15) 0.14131(16) 0.27883(16) 0.0359(9) Uani 1 1 d U . .
H6A H 0.2884 0.1152 0.2473 0.043 Uiso 1 1 calc R . .
H6B H 0.3119 0.1183 0.3120 0.043 Uiso 1 1 calc R . .
N11 N 0.27497(11) 0.30731(13) 0.17702(11) 0.0299(7) Uani 1 1 d U . .
Mo1 Mo 0.270610(11) 0.256885(13) 0.216948(12) 0.02585(8) Uani 1 1 d DU . .
N1 N 0.33352(11) 0.21392(13) 0.23703(11) 0.0304(7) Uani 1 1 d DU . .
C115 C 0.37124(13) 0.22575(15) 0.22064(14) 0.0311(8) Uani 1 1 d DU . .
C116 C 0.42134(14) 0.21589(18) 0.25534(15) 0.0399(10) Uani 1 1 d DU . .
H116 H 0.4306 0.2025 0.2910 0.048 Uiso 1 1 calc R . .
C117 C 0.45740(13) 0.22528(18) 0.23855(15) 0.0384(9) Uani 1 1 d DU . .
N2 N 0.50780(12) 0.21029(16) 0.27445(13) 0.0455(9) Uani 1 1 d DU . .
C121 C 0.52465(16) 0.15372(19) 0.28734(17) 0.0522(11) Uani 1 1 d DU . .
C125 C 0.49166(16) 0.10305(19) 0.2636(2) 0.0578(12) Uani 1 1 d DU . .
H125 H 0.4600 0.1104 0.2658 0.069 Uiso 1 1 calc R . .
C126 C 0.5152(2) 0.0491(2) 0.2967(3) 0.0828(18) Uani 1 1 d DU . .
H12A H 0.4931 0.0165 0.2808 0.124 Uiso 1 1 calc R . .
H12B H 0.5206 0.0547 0.3340 0.124 Uiso 1 1 calc R . .
H12C H 0.5469 0.0418 0.2963 0.124 Uiso 1 1 calc R . .
C127 C 0.47911(18) 0.0943(2) 0.2046(2) 0.0646(13) Uani 1 1 d DU . .
H12D H 0.4575 0.0610 0.1906 0.097 Uiso 1 1 calc R . .
H12E H 0.5096 0.0881 0.2011 0.097 Uiso 1 1 calc R . .
H12F H 0.4621 0.1283 0.1839 0.097 Uiso 1 1 calc R . .
C122 C 0.57470(16) 0.1583(2) 0.32084(17) 0.0572(12) Uani 1 1 d DU . .
H122 H 0.5967 0.1272 0.3363 0.069 Uiso 1 1 calc R . .
C123 C 0.58783(16) 0.2160(2) 0.32847(17) 0.0568(12) Uani 1 1 d DU . .
H123 H 0.6201 0.2305 0.3503 0.068 Uiso 1 1 calc R . .
C124 C 0.54644(15) 0.24824(19) 0.29912(16) 0.0509(11) Uani 1 1 d DU . .
C128 C 0.53867(17) 0.3110(2) 0.2939(2) 0.0723(15) Uani 1 1 d DU . .
H128 H 0.5206 0.3206 0.2546 0.087 Uiso 1 1 calc R . .
C129 C 0.5073(2) 0.3315(3) 0.3217(3) 0.110(3) Uani 1 1 d DU . .
H12G H 0.5024 0.3730 0.3171 0.165 Uiso 1 1 calc R . .
H12H H 0.5244 0.3224 0.3603 0.165 Uiso 1 1 calc R . .
H12I H 0.4751 0.3124 0.3053 0.165 Uiso 1 1 calc R . .
C130 C 0.5881(2) 0.3431(3) 0.3181(3) 0.104(2) Uani 1 1 d DU . .
H13A H 0.5819 0.3843 0.3134 0.156 Uiso 1 1 calc R . .
H13B H 0.6077 0.3313 0.2996 0.156 Uiso 1 1 calc R . .
H13C H 0.6063 0.3342 0.3567 0.156 Uiso 1 1 calc R . .
C118 C 0.44503(13) 0.24652(16) 0.18751(14) 0.0343(9) Uani 1 1 d DU . .
H118 H 0.4699 0.2538 0.1762 0.041 Uiso 1 1 calc R . .
C119 C 0.39543(13) 0.25696(15) 0.15297(13) 0.0299(8) Uani 1 1 d DU . .
N3 N 0.38230(11) 0.27657(12) 0.09898(11) 0.0305(7) Uani 1 1 d DU . .
C131 C 0.36510(14) 0.24158(16) 0.05372(14) 0.0384(9) Uani 1 1 d DU . .
C135 C 0.35227(18) 0.17969(18) 0.05543(18) 0.0573(13) Uani 1 1 d DU . .
H135 H 0.3714 0.1661 0.0935 0.069 Uiso 1 1 calc R . .
C136 C 0.3678(3) 0.1431(3) 0.0197(3) 0.108(2) Uani 1 1 d DU . .
H13D H 0.3595 0.1030 0.0220 0.162 Uiso 1 1 calc R . .
H13E H 0.4035 0.1468 0.0320 0.162 Uiso 1 1 calc R . .
H13F H 0.3501 0.1561 -0.0179 0.162 Uiso 1 1 calc R . .
C137 C 0.29749(19) 0.1725(2) 0.0399(2) 0.0789(17) Uani 1 1 d DU . .
H13G H 0.2902 0.1320 0.0415 0.118 Uiso 1 1 calc R . .
H13H H 0.2778 0.1867 0.0030 0.118 Uiso 1 1 calc R . .
H13I H 0.2892 0.1942 0.0650 0.118 Uiso 1 1 calc R . .
C132 C 0.36314(16) 0.2740(2) 0.01193(17) 0.0504(11) Uani 1 1 d DU . .
H132 H 0.3527 0.2613 -0.0242 0.060 Uiso 1 1 calc R . .
C133 C 0.37910(16) 0.3293(2) 0.03136(18) 0.0528(12) Uani 1 1 d DU . .
H133 H 0.3808 0.3606 0.0104 0.063 Uiso 1 1 calc R . .
C134 C 0.39181(15) 0.33085(16) 0.08549(17) 0.0428(10) Uani 1 1 d DU . .
C138 C 0.41119(17) 0.37785(18) 0.1267(2) 0.0625(13) Uani 1 1 d DU . .
H138 H 0.4369 0.3612 0.1611 0.075 Uiso 1 1 calc R . .
C139 C 0.4359(2) 0.4239(2) 0.1077(3) 0.104(2) Uani 1 1 d DU . .
H13J H 0.4488 0.4542 0.1349 0.156 Uiso 1 1 calc R . .
H13K H 0.4116 0.4400 0.0733 0.156 Uiso 1 1 calc R . .
H13L H 0.4632 0.4068 0.1027 0.156 Uiso 1 1 calc R . .
C140 C 0.3709(2) 0.4040(2) 0.1384(2) 0.0791(16) Uani 1 1 d DU . .
H14A H 0.3852 0.4342 0.1656 0.119 Uiso 1 1 calc R . .
H14B H 0.3565 0.3744 0.1521 0.119 Uiso 1 1 calc R . .
H14C H 0.3450 0.4203 0.1051 0.119 Uiso 1 1 calc R . .
C120 C 0.35868(13) 0.24670(15) 0.16860(13) 0.0279(8) Uani 1 1 d DU . .
H120 H 0.3250 0.2538 0.1442 0.034 Uiso 1 1 calc R . .
N4 N 0.20979(11) 0.21565(13) 0.16558(12) 0.0331(7) Uani 1 1 d DU . .
C215 C 0.18080(13) 0.22552(14) 0.10892(14) 0.0284(8) Uani 1 1 d DU . .
C216 C 0.17353(13) 0.28158(15) 0.08838(14) 0.0327(9) Uani 1 1 d DU . .
H216 H 0.1882 0.3130 0.1119 0.039 Uiso 1 1 calc R . .
C217 C 0.14463(13) 0.29059(15) 0.03312(14) 0.0310(8) Uani 1 1 d DU . .
N5 N 0.14007(11) 0.34711(12) 0.01098(12) 0.0337(7) Uani 1 1 d DU . .
C221 C 0.10765(15) 0.38991(16) 0.00943(16) 0.0398(9) Uani 1 1 d DU . .
C225 C 0.07449(16) 0.38386(18) 0.0366(2) 0.0548(12) Uani 1 1 d DU . .
H225 H 0.0934 0.3642 0.0721 0.066 Uiso 1 1 calc R . .
C226 C 0.0299(2) 0.3489(2) 0.0029(3) 0.0865(19) Uani 1 1 d DU . .
H22A H 0.0090 0.3454 0.0214 0.130 Uiso 1 1 calc R . .
H22B H 0.0402 0.3108 -0.0027 0.130 Uiso 1 1 calc R . .
H22C H 0.0111 0.3676 -0.0322 0.130 Uiso 1 1 calc R . .
C227 C 0.0585(2) 0.4429(2) 0.0469(2) 0.0794(17) Uani 1 1 d DU . .
H22D H 0.0372 0.4385 0.0649 0.119 Uiso 1 1 calc R . .
H22E H 0.0403 0.4628 0.0124 0.119 Uiso 1 1 calc R . .
H22F H 0.0879 0.4652 0.0700 0.119 Uiso 1 1 calc R . .
C222 C 0.11412(16) 0.43413(17) -0.01932(16) 0.0458(11) Uani 1 1 d DU . .
H222 H 0.0970 0.4696 -0.0271 0.055 Uiso 1 1 calc R . .
C223 C 0.15059(16) 0.41771(19) -0.03532(17) 0.0517(11) Uani 1 1 d DU . .
H223 H 0.1623 0.4405 -0.0556 0.062 Uiso 1 1 calc R . .
C224 C 0.16626(15) 0.36386(18) -0.01701(16) 0.0465(11) Uani 1 1 d DU . .
C228 C 0.20629(16) 0.3257(2) -0.01950(17) 0.0527(11) Uani 1 1 d DU . .
H228 H 0.1962 0.2851 -0.0190 0.063 Uiso 1 1 calc R . .
C229 C 0.25494(17) 0.3351(2) 0.0310(2) 0.0689(15) Uani 1 1 d DU . .
H22G H 0.2500 0.3288 0.0632 0.103 Uiso 1 1 calc R . .
H22H H 0.2664 0.3743 0.0312 0.103 Uiso 1 1 calc R . .
H22I H 0.2798 0.3081 0.0310 0.103 Uiso 1 1 calc R . .
C230 C 0.2118(2) 0.3340(2) -0.0698(2) 0.0708(15) Uani 1 1 d DU . .
H23A H 0.2373 0.3082 -0.0697 0.106 Uiso 1 1 calc R . .
H23B H 0.2213 0.3737 -0.0717 0.106 Uiso 1 1 calc R . .
H23C H 0.1802 0.3257 -0.1013 0.106 Uiso 1 1 calc R . .
C218 C 0.12162(13) 0.24534(15) -0.00202(14) 0.0317(8) Uani 1 1 d DU . .
H218 H 0.1011 0.2522 -0.0393 0.038 Uiso 1 1 calc R . .
C219 C 0.12923(13) 0.19057(15) 0.01834(14) 0.0314(8) Uani 1 1 d DU . .
N6 N 0.10632(11) 0.14279(12) -0.01650(12) 0.0314(7) Uani 1 1 d DU . .
C231 C 0.06959(13) 0.10877(15) -0.01338(14) 0.0304(8) Uani 1 1 d DU . .
C235 C 0.04214(14) 0.12897(15) 0.01720(15) 0.0353(9) Uani 1 1 d DU . .
H235 H 0.0665 0.1472 0.0516 0.042 Uiso 1 1 calc R . .
C236 C 0.00376(16) 0.17425(17) -0.01586(18) 0.0483(11) Uani 1 1 d DU . .
H23D H -0.0139 0.1872 0.0044 0.072 Uiso 1 1 calc R . .
H23E H -0.0199 0.1577 -0.0504 0.072 Uiso 1 1 calc R . .
H23F H 0.0205 0.2068 -0.0227 0.072 Uiso 1 1 calc R . .
C237 C 0.01768(15) 0.07921(17) 0.03184(16) 0.0401(10) Uani 1 1 d DU . .
H23G H 0.0003 0.0937 0.0519 0.060 Uiso 1 1 calc R . .
H23H H 0.0431 0.0518 0.0544 0.060 Uiso 1 1 calc R . .
H23I H -0.0060 0.0603 -0.0013 0.060 Uiso 1 1 calc R . .
C232 C 0.06256(14) 0.06359(15) -0.04715(14) 0.0334(9) Uani 1 1 d DU . .
H232 H 0.0394 0.0335 -0.0538 0.040 Uiso 1 1 calc R . .
C233 C 0.09533(14) 0.06882(15) -0.07062(14) 0.0340(9) Uani 1 1 d DU . .
H233 H 0.0983 0.0426 -0.0952 0.041 Uiso 1 1 calc R . .
C234 C 0.12208(13) 0.11790(15) -0.05203(14) 0.0313(8) Uani 1 1 d DU . .
C238 C 0.16163(14) 0.14390(16) -0.06363(15) 0.0359(9) Uani 1 1 d DU . .
H238 H 0.1833 0.1675 -0.0316 0.043 Uiso 1 1 calc R . .
C239 C 0.14042(17) 0.18340(18) -0.11293(17) 0.0493(11) Uani 1 1 d DU . .
H23J H 0.1675 0.1996 -0.1187 0.074 Uiso 1 1 calc R . .
H23K H 0.1217 0.2143 -0.1067 0.074 Uiso 1 1 calc R . .
H23L H 0.1184 0.1615 -0.1449 0.074 Uiso 1 1 calc R . .
C240 C 0.19392(15) 0.09840(18) -0.07147(17) 0.0448(11) Uani 1 1 d DU . .
H24A H 0.2195 0.1169 -0.0785 0.067 Uiso 1 1 calc R . .
H24B H 0.1734 0.0740 -0.1022 0.067 Uiso 1 1 calc R . .
H24C H 0.2096 0.0750 -0.0387 0.067 Uiso 1 1 calc R . .
C220 C 0.15910(13) 0.18012(15) 0.07314(14) 0.0307(8) Uani 1 1 d DU . .
H220 H 0.1647 0.1420 0.0862 0.037 Uiso 1 1 calc R . .
N7 N 0.26583(11) 0.30309(12) 0.27594(12) 0.0307(7) Uani 1 1 d DU . .
C315 C 0.26286(14) 0.36341(14) 0.27800(14) 0.0298(8) Uani 1 1 d DU . .
C316 C 0.28948(14) 0.39663(15) 0.25790(15) 0.0330(9) Uani 1 1 d DU . .
H316 H 0.3110 0.3787 0.2459 0.040 Uiso 1 1 calc R . .
C317 C 0.28460(14) 0.45525(15) 0.25539(14) 0.0311(8) Uani 1 1 d DU . .
N8 N 0.31046(11) 0.48915(13) 0.23288(12) 0.0331(7) Uani 1 1 d DU A .
C321 C 0.35926(14) 0.50768(16) 0.26198(15) 0.0371(9) Uani 1 1 d DU A .
C325 C 0.39298(15) 0.48392(18) 0.31640(17) 0.0483(11) Uani 1 1 d DU . .
H25C H 0.3713 0.4684 0.3320 0.058 Uiso 0.664(9) 1 calc PR A 1
H25D H 0.3842 0.4425 0.3144 0.058 Uiso 0.336(9) 1 calc PR A 2
C326 C 0.4216(3) 0.4359(3) 0.3119(3) 0.068(3) Uani 0.664(9) 1 d PDU A 1
H32A H 0.4431 0.4210 0.3480 0.102 Uiso 0.664(9) 1 calc PR A 1
H32B H 0.4419 0.4486 0.2945 0.102 Uiso 0.664(9) 1 calc PR A 1
H32C H 0.3991 0.4056 0.2901 0.102 Uiso 0.664(9) 1 calc PR A 1
C327 C 0.4249(3) 0.5309(3) 0.3552(3) 0.055(2) Uani 0.664(9) 1 d PDU A 1
H32D H 0.4034 0.5608 0.3579 0.083 Uiso 0.664(9) 1 calc PR A 1
H32E H 0.4467 0.5475 0.3414 0.083 Uiso 0.664(9) 1 calc PR A 1
H32F H 0.4448 0.5144 0.3910 0.083 Uiso 0.664(9) 1 calc PR A 1
C26C C 0.4469(4) 0.4852(9) 0.3218(7) 0.088(7) Uani 0.336(9) 1 d PDU A 2
H26A H 0.4466 0.4707 0.2884 0.132 Uiso 0.336(9) 1 calc PR A 2
H26B H 0.4685 0.4611 0.3522 0.132 Uiso 0.336(9) 1 calc PR A 2
H26C H 0.4594 0.5245 0.3281 0.132 Uiso 0.336(9) 1 calc PR A 2
C27C C 0.3884(7) 0.5055(9) 0.3630(5) 0.096(7) Uani 0.336(9) 1 d PDU A 2
H27A H 0.4125 0.4863 0.3957 0.144 Uiso 0.336(9) 1 calc PR A 2
H27B H 0.3549 0.4981 0.3585 0.144 Uiso 0.336(9) 1 calc PR A 2
H27C H 0.3947 0.5467 0.3662 0.144 Uiso 0.336(9) 1 calc PR A 2
C322 C 0.36641(15) 0.54804(18) 0.23085(16) 0.0411(10) Uani 1 1 d DU . .
H322 H 0.3964 0.5683 0.2400 0.049 Uiso 1 1 calc R A .
C323 C 0.32209(15) 0.55508(16) 0.18259(16) 0.0391(10) Uani 1 1 d DU A .
H323 H 0.3173 0.5806 0.1540 0.047 Uiso 1 1 calc R . .
C324 C 0.28735(14) 0.51863(15) 0.18432(15) 0.0336(9) Uani 1 1 d DU . .
C328 C 0.23470(15) 0.50531(16) 0.14384(15) 0.0406(10) Uani 1 1 d DU A .
H328 H 0.2137 0.5058 0.1633 0.049 Uiso 1 1 calc R . .
C329 C 0.23088(19) 0.44567(18) 0.1191(2) 0.0698(16) Uani 1 1 d DU . .
H32G H 0.1964 0.4380 0.0933 0.105 Uiso 1 1 calc R A .
H32H H 0.2421 0.4169 0.1479 0.105 Uiso 1 1 calc R . .
H32I H 0.2517 0.4441 0.1003 0.105 Uiso 1 1 calc R . .
C330 C 0.21381(16) 0.54888(18) 0.09831(16) 0.0486(11) Uani 1 1 d DU . .
H33A H 0.1796 0.5387 0.0735 0.073 Uiso 1 1 calc R A .
H33B H 0.2338 0.5491 0.0786 0.073 Uiso 1 1 calc R . .
H33C H 0.2145 0.5869 0.1135 0.073 Uiso 1 1 calc R . .
C318 C 0.25494(14) 0.48275(15) 0.27400(14) 0.0309(8) Uani 1 1 d DU . .
H318 H 0.2505 0.5230 0.2703 0.037 Uiso 1 1 calc R . .
C319 C 0.23173(14) 0.45108(15) 0.29811(14) 0.0305(8) Uani 1 1 d DU . .
N9 N 0.20410(11) 0.48166(12) 0.32064(12) 0.0329(7) Uani 1 1 d DU . .
C331 C 0.22482(14) 0.52196(15) 0.36193(15) 0.0345(9) Uani 1 1 d DU . .
C335 C 0.27962(14) 0.52930(15) 0.39534(15) 0.0373(9) Uani 1 1 d DU . .
H335 H 0.2946 0.5342 0.3699 0.045 Uiso 1 1 calc R . .
C336 C 0.29097(17) 0.58292(18) 0.42999(17) 0.0507(11) Uani 1 1 d DU . .
H33D H 0.3269 0.5871 0.4510 0.076 Uiso 1 1 calc R . .
H33E H 0.2758 0.5798 0.4546 0.076 Uiso 1 1 calc R . .
H33F H 0.2775 0.6164 0.4066 0.076 Uiso 1 1 calc R . .
C337 C 0.30383(16) 0.47764(17) 0.43074(16) 0.0465(11) Uani 1 1 d DU . .
H33G H 0.3395 0.4843 0.4512 0.070 Uiso 1 1 calc R . .
H33H H 0.2980 0.4437 0.4079 0.070 Uiso 1 1 calc R . .
H33I H 0.2896 0.4716 0.4559 0.070 Uiso 1 1 calc R . .
C332 C 0.18600(15) 0.54783(16) 0.36579(16) 0.0419(10) Uani 1 1 d DU . .
H332 H 0.1887 0.5767 0.3911 0.050 Uiso 1 1 calc R . .
C333 C 0.14104(15) 0.52467(16) 0.32594(16) 0.0405(10) Uani 1 1 d DU . .
H333 H 0.1087 0.5355 0.3199 0.049 Uiso 1 1 calc R . .
C334 C 0.15240(14) 0.48414(16) 0.29774(15) 0.0360(9) Uani 1 1 d DU . .
C338 C 0.11996(15) 0.4511(2) 0.24837(17) 0.0548(12) Uani 1 1 d DU . .
H338 H 0.1357 0.4130 0.2505 0.066 Uiso 1 1 calc R . .
C339 C 0.1154(2) 0.4812(4) 0.1973(2) 0.118(3) Uani 1 1 d DU . .
H33J H 0.0945 0.4584 0.1655 0.178 Uiso 1 1 calc R . .
H33K H 0.1483 0.4855 0.1990 0.178 Uiso 1 1 calc R . .
H33L H 0.1005 0.5190 0.1946 0.178 Uiso 1 1 calc R . .
C340 C 0.06898(16) 0.4411(2) 0.2451(2) 0.0636(14) Uani 1 1 d DU . .
H34A H 0.0489 0.4186 0.2127 0.095 Uiso 1 1 calc R . .
H34B H 0.0529 0.4780 0.2431 0.095 Uiso 1 1 calc R . .
H34C H 0.0723 0.4203 0.2773 0.095 Uiso 1 1 calc R . .
C320 C 0.23531(13) 0.39177(14) 0.30035(14) 0.0300(8) Uani 1 1 d DU . .
H320 H 0.2191 0.3704 0.3170 0.036 Uiso 1 1 calc R . .
N21 N 0.27171(11) 0.82269(12) 0.75154(11) 0.0274(7) Uani 1 1 d U . .
C7 C 0.33909(13) 0.83661(15) 0.84251(14) 0.0291(8) Uani 1 1 d U B .
H7A H 0.3654 0.8199 0.8349 0.035 Uiso 1 1 calc R . .
H7B H 0.3545 0.8651 0.8718 0.035 Uiso 1 1 calc R . .
C8 C 0.30111(13) 0.86568(15) 0.79234(14) 0.0292(8) Uani 1 1 d U . .
H8A H 0.2789 0.8893 0.8018 0.035 Uiso 1 1 calc R . .
H8B H 0.3180 0.8912 0.7773 0.035 Uiso 1 1 calc R . .
C9 C 0.18929(14) 0.84359(15) 0.74384(14) 0.0306(8) Uani 1 1 d U B .
H9A H 0.1994 0.8757 0.7699 0.037 Uiso 1 1 calc R . .
H9B H 0.1544 0.8496 0.7172 0.037 Uiso 1 1 calc R . .
C10 C 0.22163(13) 0.84259(15) 0.71483(14) 0.0309(8) Uani 1 1 d U . .
H10A H 0.2068 0.8168 0.6831 0.037 Uiso 1 1 calc R . .
H10B H 0.2234 0.8814 0.7017 0.037 Uiso 1 1 calc R . .
C11 C 0.28021(14) 0.73520(14) 0.70744(14) 0.0292(8) Uani 1 1 d U . .
H11A H 0.2469 0.7359 0.6762 0.035 Uiso 1 1 calc R . .
H11B H 0.3029 0.7151 0.6962 0.035 Uiso 1 1 calc R . .
C12 C 0.29823(13) 0.79627(15) 0.72379(14) 0.0286(8) Uani 1 1 d U . .
H12J H 0.3342 0.7961 0.7481 0.034 Uiso 1 1 calc R . .
H12K H 0.2925 0.8188 0.6912 0.034 Uiso 1 1 calc R . .
N22 N 0.25061(11) 0.69693(12) 0.83949(11) 0.0283(7) Uani 1 1 d U . .
Mo2 Mo 0.259333(11) 0.748346(13) 0.803110(11) 0.02424(8) Uani 1 1 d DU B .
N12 N 0.27790(11) 0.70358(11) 0.75290(11) 0.0259(6) Uani 1 1 d DU . .
C415 C 0.27902(13) 0.64308(14) 0.74879(13) 0.0265(8) Uani 1 1 d DU . .
C416 C 0.29404(13) 0.60907(14) 0.79525(14) 0.0290(8) Uani 1 1 d DU . .
H416 H 0.3061 0.6266 0.8298 0.035 Uiso 1 1 calc R . .
C417 C 0.29140(14) 0.55021(14) 0.79112(13) 0.0296(8) Uani 1 1 d DU . .
N13 N 0.30402(11) 0.51560(12) 0.83853(11) 0.0318(7) Uani 1 1 d DU . .
C421 C 0.35197(14) 0.50205(16) 0.87685(15) 0.0387(9) Uani 1 1 d DU . .
C425 C 0.39659(15) 0.52851(19) 0.87622(16) 0.0484(10) Uani 1 1 d DU . .
H425 H 0.3875 0.5687 0.8633 0.058 Uiso 1 1 calc R . .
C426 C 0.4400(2) 0.5318(3) 0.9323(2) 0.093(2) Uani 1 1 d DU . .
H42A H 0.4682 0.5497 0.9299 0.140 Uiso 1 1 calc R . .
H42B H 0.4491 0.4931 0.9471 0.140 Uiso 1 1 calc R . .
H42C H 0.4306 0.5545 0.9560 0.140 Uiso 1 1 calc R . .
C427 C 0.4119(2) 0.4996(3) 0.8373(2) 0.0841(18) Uani 1 1 d DU . .
H42D H 0.4412 0.5187 0.8385 0.126 Uiso 1 1 calc R . .
H42E H 0.3848 0.5019 0.8006 0.126 Uiso 1 1 calc R . .
H42F H 0.4196 0.4594 0.8476 0.126 Uiso 1 1 calc R . .
C422 C 0.34705(16) 0.46336(17) 0.91097(16) 0.0460(10) Uani 1 1 d DU . .
H422 H 0.3736 0.4462 0.9412 0.055 Uiso 1 1 calc R . .
C423 C 0.29633(16) 0.45287(17) 0.89419(15) 0.0434(10) Uani 1 1 d DU . .
H423 H 0.2830 0.4276 0.9111 0.052 Uiso 1 1 calc R . .
C424 C 0.26947(14) 0.48565(15) 0.84889(15) 0.0360(8) Uani 1 1 d DU . .
C428 C 0.21443(15) 0.49407(16) 0.81635(16) 0.0394(9) Uani 1 1 d DU . .
H428 H 0.2060 0.4883 0.7774 0.047 Uiso 1 1 calc R . .
C429 C 0.19806(16) 0.55456(18) 0.8225(2) 0.0561(12) Uani 1 1 d DU . .
H42G H 0.1622 0.5582 0.8005 0.084 Uiso 1 1 calc R . .
H42H H 0.2151 0.5825 0.8103 0.084 Uiso 1 1 calc R . .
H42I H 0.2064 0.5616 0.8605 0.084 Uiso 1 1 calc R . .
C430 C 0.18490(18) 0.45085(19) 0.83115(19) 0.0556(12) Uani 1 1 d DU . .
H43A H 0.1495 0.4576 0.8090 0.083 Uiso 1 1 calc R . .
H43B H 0.1930 0.4550 0.8695 0.083 Uiso 1 1 calc R . .
H43C H 0.1933 0.4121 0.8245 0.083 Uiso 1 1 calc R . .
C418 C 0.27576(13) 0.52302(15) 0.74162(13) 0.0294(8) Uani 1 1 d DU . .
H418 H 0.2739 0.4825 0.7392 0.035 Uiso 1 1 calc R . .
C419 C 0.26294(13) 0.55609(14) 0.69579(13) 0.0281(8) Uani 1 1 d DU . .
N14 N 0.24592(11) 0.52882(12) 0.64393(11) 0.0295(7) Uani 1 1 d DU . .
C431 C 0.27570(14) 0.50996(16) 0.62058(14) 0.0356(8) Uani 1 1 d DU . .
C435 C 0.33111(15) 0.51025(18) 0.65044(16) 0.0436(10) Uani 1 1 d DU . .
H435 H 0.3415 0.5434 0.6759 0.052 Uiso 1 1 calc R . .
C436 C 0.35406(17) 0.5174(2) 0.61139(19) 0.0565(12) Uani 1 1 d DU . .
H43D H 0.3902 0.5178 0.6319 0.085 Uiso 1 1 calc R . .
H43E H 0.3428 0.5534 0.5916 0.085 Uiso 1 1 calc R . .
H43F H 0.3439 0.4855 0.5857 0.085 Uiso 1 1 calc R . .
C437 C 0.35005(17) 0.4558(2) 0.68347(19) 0.0594(13) Uani 1 1 d DU . .
H43G H 0.3862 0.4569 0.7029 0.089 Uiso 1 1 calc R . .
H43H H 0.3397 0.4227 0.6592 0.089 Uiso 1 1 calc R . .
H43I H 0.3364 0.4527 0.7095 0.089 Uiso 1 1 calc R . .
C432 C 0.24413(15) 0.49070(18) 0.57006(15) 0.0446(10) Uani 1 1 d DU . .
H432 H 0.2538 0.4754 0.5444 0.054 Uiso 1 1 calc R . .
C433 C 0.19482(15) 0.49712(18) 0.56208(16) 0.0442(10) Uani 1 1 d DU . .
H433 H 0.1659 0.4865 0.5306 0.053 Uiso 1 1 calc R . .
C434 C 0.19611(13) 0.52142(16) 0.60773(14) 0.0343(8) Uani 1 1 d DU . .
C438 C 0.15536(14) 0.53354(16) 0.62356(15) 0.0363(9) Uani 1 1 d DU . .
H438 H 0.1667 0.5648 0.6511 0.044 Uiso 1 1 calc R . .
C439 C 0.14453(16) 0.48048(17) 0.64900(17) 0.0450(10) Uani 1 1 d DU . .
H43J H 0.1183 0.4892 0.6594 0.068 Uiso 1 1 calc R . .
H43K H 0.1746 0.4691 0.6811 0.068 Uiso 1 1 calc R . .
H43L H 0.1338 0.4491 0.6227 0.068 Uiso 1 1 calc R . .
C440 C 0.10823(14) 0.55343(17) 0.57471(16) 0.0426(10) Uani 1 1 d DU . .
H44A H 0.0825 0.5614 0.5861 0.064 Uiso 1 1 calc R . .
H44B H 0.0968 0.5234 0.5471 0.064 Uiso 1 1 calc R . .
H44C H 0.1153 0.5882 0.5597 0.064 Uiso 1 1 calc R . .
C420 C 0.26440(13) 0.61552(14) 0.69897(14) 0.0281(8) Uani 1 1 d DU . .
H420 H 0.2554 0.6375 0.6671 0.034 Uiso 1 1 calc R . .
N15 N 0.19387(10) 0.78892(11) 0.77304(11) 0.0274(6) Uani 1 1 d DU . .
C515 C 0.1533(3) 0.7772(7) 0.7843(3) 0.0273(7) Uani 0.582(8) 1 d PDU B 1
C516 C 0.1230(5) 0.8211(7) 0.7863(7) 0.0302(8) Uani 0.582(8) 1 d PDU B 1
H516 H 0.1297 0.8596 0.7809 0.036 Uiso 0.582(8) 1 calc PR B 1
C517 C 0.0830(7) 0.8083(7) 0.7962(11) 0.0321(8) Uani 0.582(8) 1 d PDU B 1
N16 N 0.0521(5) 0.8544(7) 0.7982(5) 0.0324(18) Uani 0.582(8) 1 d PDU B 1
C521 C 0.0170(4) 0.8836(6) 0.7532(4) 0.0373(19) Uani 0.582(8) 1 d PDU B 1
C525 C 0.0074(4) 0.8698(4) 0.6956(4) 0.045(2) Uani 0.582(8) 1 d PDU B 1
H525 H 0.0397 0.8609 0.6955 0.054 Uiso 0.582(8) 1 calc PR B 1
C526 C -0.0265(4) 0.8191(4) 0.6733(4) 0.080(3) Uani 0.582(8) 1 d PDU B 1
H52A H -0.0315 0.8113 0.6364 0.119 Uiso 0.582(8) 1 calc PR B 1
H52B H -0.0584 0.8274 0.6729 0.119 Uiso 0.582(8) 1 calc PR B 1
H52C H -0.0115 0.7856 0.6961 0.119 Uiso 0.582(8) 1 calc PR B 1
C527 C -0.0152(4) 0.9219(4) 0.6595(3) 0.071(3) Uani 0.582(8) 1 d PDU B 1
H52D H -0.0207 0.9132 0.6226 0.107 Uiso 0.582(8) 1 calc PR B 1
H52E H 0.0074 0.9544 0.6735 0.107 Uiso 0.582(8) 1 calc PR B 1
H52F H -0.0468 0.9314 0.6594 0.107 Uiso 0.582(8) 1 calc PR B 1
C522 C -0.0029(6) 0.9238(7) 0.7731(6) 0.043(3) Uani 0.582(8) 1 d PDU B 1
H522 H -0.0280 0.9502 0.7519 0.052 Uiso 0.582(8) 1 calc PR B 1
C523 C 0.0197(9) 0.9202(11) 0.8301(6) 0.043(3) Uani 0.582(8) 1 d PDU B 1
H523 H 0.0126 0.9439 0.8537 0.052 Uiso 0.582(8) 1 calc PR B 1
C524 C 0.0535(7) 0.8764(8) 0.8455(5) 0.034(2) Uani 0.582(8) 1 d PDU B 1
C528 C 0.0898(6) 0.8542(8) 0.9003(5) 0.034(3) Uani 0.582(8) 1 d PDU B 1
H528 H 0.1180 0.8365 0.8963 0.041 Uiso 0.582(8) 1 calc PR B 1
C529 C 0.1104(13) 0.9030(10) 0.9408(8) 0.042(4) Uani 0.582(8) 1 d PDU B 1
H52G H 0.1359 0.8883 0.9751 0.063 Uiso 0.582(8) 1 calc PR B 1
H52H H 0.0836 0.9201 0.9467 0.063 Uiso 0.582(8) 1 calc PR B 1
H52I H 0.1248 0.9320 0.9266 0.063 Uiso 0.582(8) 1 calc PR B 1
C530 C 0.0670(7) 0.8083(9) 0.9214(8) 0.041(3) Uani 0.582(8) 1 d PDU B 1
H53A H 0.0913 0.7961 0.9574 0.061 Uiso 0.582(8) 1 calc PR B 1
H53B H 0.0572 0.7755 0.8968 0.061 Uiso 0.582(8) 1 calc PR B 1
H53C H 0.0378 0.8239 0.9235 0.061 Uiso 0.582(8) 1 calc PR B 1
C518 C 0.0721(9) 0.7527(7) 0.8043(15) 0.0306(8) Uani 0.582(8) 1 d PDU B 1
H518 H 0.0444 0.7444 0.8104 0.037 Uiso 0.582(8) 1 calc PR B 1
C519 C 0.1030(7) 0.7095(6) 0.8030(11) 0.0284(9) Uani 0.582(8) 1 d PDU B 1
N17 N 0.0941(6) 0.6515(6) 0.8133(6) 0.029(2) Uani 0.582(8) 1 d PDU B 1
C531 C 0.0679(6) 0.6112(7) 0.7739(5) 0.029(2) Uani 0.582(8) 1 d PDU B 1
C535 C 0.0513(8) 0.6223(8) 0.7147(6) 0.035(3) Uani 0.582(8) 1 d PDU B 1
H535 H 0.0786 0.6430 0.7110 0.042 Uiso 0.582(8) 1 calc PR B 1
C536 C 0.0421(9) 0.5665(9) 0.6832(8) 0.053(4) Uani 0.582(8) 1 d PDU B 1
H53D H 0.0325 0.5749 0.6451 0.079 Uiso 0.582(8) 1 calc PR B 1
H53E H 0.0156 0.5452 0.6863 0.079 Uiso 0.582(8) 1 calc PR B 1
H53F H 0.0725 0.5436 0.6981 0.079 Uiso 0.582(8) 1 calc PR B 1
C537 C 0.0051(11) 0.6595(13) 0.6894(9) 0.054(5) Uani 0.582(8) 1 d PDU B 1
H53G H -0.0040 0.6656 0.6510 0.081 Uiso 0.582(8) 1 calc PR B 1
H53H H 0.0117 0.6965 0.7080 0.081 Uiso 0.582(8) 1 calc PR B 1
H53I H -0.0222 0.6405 0.6928 0.081 Uiso 0.582(8) 1 calc PR B 1
C532 C 0.0627(7) 0.5643(7) 0.8004(5) 0.033(3) Uani 0.582(8) 1 d PDU B 1
H532 H 0.0466 0.5296 0.7839 0.040 Uiso 0.582(8) 1 calc PR B 1
C533 C 0.0854(6) 0.5763(7) 0.8564(5) 0.034(3) Uani 0.582(8) 1 d PDU B 1
H533 H 0.0867 0.5512 0.8839 0.041 Uiso 0.582(8) 1 calc PR B 1
C534 C 0.1050(6) 0.6300(7) 0.8643(5) 0.029(2) Uani 0.582(8) 1 d PDU B 1
C538 C 0.1373(5) 0.6616(7) 0.9154(5) 0.031(2) Uani 0.582(8) 1 d PDU B 1
H538 H 0.1281 0.7030 0.9095 0.037 Uiso 0.582(8) 1 calc PR B 1
C539 C 0.1286(6) 0.6411(9) 0.9624(6) 0.051(3) Uani 0.582(8) 1 d PDU B 1
H53J H 0.1492 0.6633 0.9948 0.076 Uiso 0.582(8) 1 calc PR B 1
H53K H 0.1373 0.6006 0.9691 0.076 Uiso 0.582(8) 1 calc PR B 1
H53L H 0.0936 0.6463 0.9537 0.076 Uiso 0.582(8) 1 calc PR B 1
C540 C 0.1919(5) 0.6565(13) 0.9280(7) 0.039(3) Uani 0.582(8) 1 d PDU B 1
H54A H 0.2122 0.6786 0.9605 0.058 Uiso 0.582(8) 1 calc PR B 1
H54B H 0.1965 0.6712 0.8974 0.058 Uiso 0.582(8) 1 calc PR B 1
H54C H 0.2019 0.6162 0.9341 0.058 Uiso 0.582(8) 1 calc PR B 1
C520 C 0.1427(9) 0.7208(7) 0.7925(13) 0.0276(10) Uani 0.582(8) 1 d PDU B 1
H520 H 0.1628 0.6904 0.7908 0.033 Uiso 0.582(8) 1 calc PR B 1
C15E C 0.1526(4) 0.7775(9) 0.7839(4) 0.0273(7) Uani 0.418(8) 1 d PDU B 2
C16E C 0.1229(7) 0.8216(10) 0.7877(9) 0.0302(8) Uani 0.418(8) 1 d PDU B 2
H16E H 0.1306 0.8601 0.7838 0.036 Uiso 0.418(8) 1 calc PR B 2
C17E C 0.0825(9) 0.8097(9) 0.7971(15) 0.0321(8) Uani 0.418(8) 1 d PDU B 2
N16E N 0.0521(7) 0.8550(9) 0.8014(7) 0.034(2) Uani 0.418(8) 1 d PDU B 2
C21E C 0.0104(6) 0.8788(8) 0.7585(5) 0.043(3) Uani 0.418(8) 1 d PDU B 2
C25E C -0.0062(4) 0.8592(7) 0.7012(5) 0.057(3) Uani 0.418(8) 1 d PDU B 2
H25E H 0.0029 0.8180 0.7020 0.068 Uiso 0.418(8) 1 calc PR B 2
C26E C -0.0622(4) 0.8645(7) 0.6676(5) 0.091(5) Uani 0.418(8) 1 d PDU B 2
H26D H -0.0716 0.8514 0.6306 0.137 Uiso 0.418(8) 1 calc PR B 2
H26E H -0.0720 0.9046 0.6668 0.137 Uiso 0.418(8) 1 calc PR B 2
H26F H -0.0789 0.8411 0.6838 0.137 Uiso 0.418(8) 1 calc PR B 2
C27E C 0.0194(5) 0.8930(7) 0.6736(5) 0.078(4) Uani 0.418(8) 1 d PDU B 2
H27D H 0.0083 0.8789 0.6367 0.116 Uiso 0.418(8) 1 calc PR B 2
H27E H 0.0553 0.8882 0.6940 0.116 Uiso 0.418(8) 1 calc PR B 2
H27F H 0.0111 0.9336 0.6726 0.116 Uiso 0.418(8) 1 calc PR B 2
C22E C -0.0085(9) 0.9181(10) 0.7803(8) 0.042(4) Uani 0.418(8) 1 d PDU B 2
H22J H -0.0371 0.9408 0.7607 0.050 Uiso 0.418(8) 1 calc PR B 2
C23E C 0.0213(12) 0.9197(14) 0.8366(8) 0.038(3) Uani 0.418(8) 1 d PDU B 2
H23M H 0.0162 0.9435 0.8615 0.045 Uiso 0.418(8) 1 calc PR B 2
C24E C 0.0589(10) 0.8809(12) 0.8495(7) 0.036(3) Uani 0.418(8) 1 d PDU B 2
C28E C 0.0992(9) 0.8636(11) 0.9039(8) 0.037(4) Uani 0.418(8) 1 d PDU B 2
H28E H 0.1282 0.8496 0.8990 0.044 Uiso 0.418(8) 1 calc PR B 2
C29E C 0.116(2) 0.9146(14) 0.9426(12) 0.048(6) Uani 0.418(8) 1 d PDU B 2
H29A H 0.1391 0.9016 0.9788 0.072 Uiso 0.418(8) 1 calc PR B 2
H29B H 0.0869 0.9319 0.9440 0.072 Uiso 0.418(8) 1 calc PR B 2
H29C H 0.1318 0.9429 0.9296 0.072 Uiso 0.418(8) 1 calc PR B 2
C30E C 0.0818(10) 0.8154(13) 0.9284(12) 0.047(5) Uani 0.418(8) 1 d PDU B 2
H30A H 0.1092 0.8030 0.9624 0.070 Uiso 0.418(8) 1 calc PR B 2
H30B H 0.0703 0.7832 0.9031 0.070 Uiso 0.418(8) 1 calc PR B 2
H30C H 0.0546 0.8291 0.9354 0.070 Uiso 0.418(8) 1 calc PR B 2
C18E C 0.0707(13) 0.7539(10) 0.804(2) 0.0306(8) Uani 0.418(8) 1 d PDU B 2
H18E H 0.0427 0.7459 0.8096 0.037 Uiso 0.418(8) 1 calc PR B 2
C19E C 0.1007(10) 0.7100(8) 0.8018(15) 0.0284(9) Uani 0.418(8) 1 d PDU B 2
N17E N 0.0878(9) 0.6522(8) 0.8079(8) 0.028(2) Uani 0.418(8) 1 d PDU B 2
C31E C 0.0626(9) 0.6141(9) 0.7656(7) 0.032(3) Uani 0.418(8) 1 d PDU B 2
C35E C 0.0487(11) 0.6289(11) 0.7077(8) 0.037(3) Uani 0.418(8) 1 d PDU B 2
H35E H 0.0735 0.6569 0.7074 0.044 Uiso 0.418(8) 1 calc PR B 2
C36E C 0.0503(12) 0.5765(11) 0.6762(11) 0.055(6) Uani 0.418(8) 1 d PDU B 2
H36A H 0.0403 0.5871 0.6385 0.083 Uiso 0.418(8) 1 calc PR B 2
H36B H 0.0276 0.5475 0.6777 0.083 Uiso 0.418(8) 1 calc PR B 2
H36C H 0.0840 0.5611 0.6921 0.083 Uiso 0.418(8) 1 calc PR B 2
C37E C -0.0023(15) 0.6572(18) 0.6802(12) 0.052(6) Uani 0.418(8) 1 d PDU B 2
H37A H -0.0098 0.6671 0.6429 0.078 Uiso 0.418(8) 1 calc PR B 2
H37B H -0.0023 0.6919 0.7000 0.078 Uiso 0.418(8) 1 calc PR B 2
H37C H -0.0274 0.6306 0.6801 0.078 Uiso 0.418(8) 1 calc PR B 2
C32E C 0.0541(10) 0.5662(9) 0.7883(8) 0.034(3) Uani 0.418(8) 1 d PDU B 2
H32J H 0.0377 0.5328 0.7693 0.041 Uiso 0.418(8) 1 calc PR B 2
C33E C 0.0736(8) 0.5742(9) 0.8446(8) 0.034(3) Uani 0.418(8) 1 d PDU B 2
H33M H 0.0729 0.5473 0.8698 0.040 Uiso 0.418(8) 1 calc PR B 2
C34E C 0.0938(8) 0.6277(9) 0.8563(7) 0.030(3) Uani 0.418(8) 1 d PDU B 2
C38E C 0.1231(7) 0.6563(10) 0.9097(8) 0.040(4) Uani 0.418(8) 1 d PDU B 2
H38E H 0.1129 0.6974 0.9060 0.048 Uiso 0.418(8) 1 calc PR B 2
C39E C 0.1131(9) 0.6298(15) 0.9543(8) 0.068(6) Uani 0.418(8) 1 d PDU B 2
H39A H 0.1330 0.6494 0.9885 0.102 Uiso 0.418(8) 1 calc PR B 2
H39B H 0.1220 0.5892 0.9579 0.102 Uiso 0.418(8) 1 calc PR B 2
H39C H 0.0780 0.6337 0.9450 0.102 Uiso 0.418(8) 1 calc PR B 2
C40E C 0.1785(7) 0.6541(18) 0.9265(12) 0.050(5) Uani 0.418(8) 1 d PDU B 2
H40A H 0.1965 0.6732 0.9615 0.074 Uiso 0.418(8) 1 calc PR B 2
H40B H 0.1853 0.6736 0.8992 0.074 Uiso 0.418(8) 1 calc PR B 2
H40C H 0.1892 0.6142 0.9296 0.074 Uiso 0.418(8) 1 calc PR B 2
C20E C 0.1403(12) 0.7213(9) 0.7908(19) 0.0276(10) Uani 0.418(8) 1 d PDU B 2
H20E H 0.1594 0.6904 0.7880 0.033 Uiso 0.418(8) 1 calc PR B 2
N18 N 0.31564(10) 0.79096(12) 0.86016(11) 0.0268(6) Uani 1 1 d DU . .
C615 C 0.3428(3) 0.7764(2) 0.9155(2) 0.0282(15) Uani 0.721(7) 1 d PDU B 1
C616 C 0.3942(3) 0.7811(4) 0.9428(3) 0.0290(16) Uani 0.721(7) 1 d PDU B 1
H616 H 0.4121 0.7921 0.9235 0.035 Uiso 0.721(7) 1 calc PR B 1
C617 C 0.4196(3) 0.7699(6) 0.9981(3) 0.0325(17) Uani 0.721(7) 1 d PDU B 1
N19 N 0.4723(2) 0.7774(3) 1.0258(3) 0.0418(16) Uani 0.721(7) 1 d PDU B 1
C621 C 0.4964(3) 0.8283(3) 1.0319(3) 0.0586(18) Uani 0.721(7) 1 d PDU B 1
C625 C 0.4714(3) 0.8822(3) 1.0073(3) 0.088(3) Uani 0.721(7) 1 d PDU B 1
H625 H 0.4461 0.8737 0.9696 0.105 Uiso 0.721(7) 1 calc PR B 1
C626 C 0.5082(5) 0.9254(4) 1.0039(4) 0.143(5) Uani 0.721(7) 1 d PDU B 1
H62A H 0.4907 0.9607 0.9869 0.214 Uiso 0.721(7) 1 calc PR B 1
H62B H 0.5235 0.9092 0.9824 0.214 Uiso 0.721(7) 1 calc PR B 1
H62C H 0.5340 0.9339 1.0404 0.214 Uiso 0.721(7) 1 calc PR B 1
C627 C 0.4447(4) 0.9065(4) 1.0375(4) 0.100(3) Uani 0.721(7) 1 d PDU B 1
H62D H 0.4287 0.9425 1.0207 0.150 Uiso 0.721(7) 1 calc PR B 1
H62E H 0.4684 0.9134 1.0752 0.150 Uiso 0.721(7) 1 calc PR B 1
H62F H 0.4196 0.8793 1.0362 0.150 Uiso 0.721(7) 1 calc PR B 1
C622 C 0.5459(3) 0.8174(4) 1.0604(3) 0.074(2) Uani 0.721(7) 1 d PDU B 1
H622 H 0.5715 0.8451 1.0706 0.088 Uiso 0.721(7) 1 calc PR B 1
C623 C 0.5530(3) 0.7598(4) 1.0722(4) 0.067(2) Uani 0.721(7) 1 d PDU B 1
H623 H 0.5838 0.7409 1.0918 0.081 Uiso 0.721(7) 1 calc PR B 1
C624 C 0.5072(3) 0.7353(3) 1.0502(5) 0.0521(18) Uani 0.721(7) 1 d PDU B 1
C628 C 0.4958(4) 0.6739(3) 1.0457(3) 0.0611(18) Uani 0.721(7) 1 d PDU B 1
H628 H 0.4640 0.6674 1.0124 0.073 Uiso 0.721(7) 1 calc PR B 1
C629 C 0.5371(3) 0.6441(4) 1.0386(3) 0.086(3) Uani 0.721(7) 1 d PDU B 1
H62G H 0.5300 0.6031 1.0333 0.130 Uiso 0.721(7) 1 calc PR B 1
H62H H 0.5685 0.6501 1.0709 0.130 Uiso 0.721(7) 1 calc PR B 1
H62I H 0.5394 0.6599 1.0070 0.130 Uiso 0.721(7) 1 calc PR B 1
C630 C 0.4901(2) 0.6527(3) 1.0934(3) 0.0531(17) Uani 0.721(7) 1 d PDU B 1
H63A H 0.4810 0.6122 1.0884 0.080 Uiso 0.721(7) 1 calc PR B 1
H63B H 0.4642 0.6746 1.0971 0.080 Uiso 0.721(7) 1 calc PR B 1
H63C H 0.5214 0.6574 1.1262 0.080 Uiso 0.721(7) 1 calc PR B 1
C618 C 0.3941(3) 0.7499(6) 1.0258(4) 0.0308(18) Uani 0.721(7) 1 d PDU B 1
H618 H 0.4114 0.7413 1.0633 0.037 Uiso 0.721(7) 1 calc PR B 1
C619 C 0.3434(3) 0.7424(6) 0.9985(4) 0.0294(15) Uani 0.721(7) 1 d PDU B 1
N20 N 0.3162(4) 0.7193(4) 1.0250(4) 0.0293(14) Uani 0.721(7) 1 d PDU B 1
C631 C 0.2865(4) 0.7500(4) 1.0422(4) 0.0281(16) Uani 0.721(7) 1 d PDU B 1
C635 C 0.2734(5) 0.8116(4) 1.0292(6) 0.0310(15) Uani 0.721(7) 1 d PDU B 1
H635 H 0.3004 0.8306 1.0235 0.037 Uiso 0.721(7) 1 calc PR B 1
C636 C 0.2247(9) 0.8180(8) 0.9773(8) 0.040(3) Uani 0.721(7) 1 d PDU B 1
H63D H 0.2175 0.8586 0.9689 0.060 Uiso 0.721(7) 1 calc PR B 1
H63E H 0.1977 0.8004 0.9827 0.060 Uiso 0.721(7) 1 calc PR B 1
H63F H 0.2276 0.7990 0.9474 0.060 Uiso 0.721(7) 1 calc PR B 1
C637 C 0.2682(10) 0.8420(5) 1.0750(8) 0.038(3) Uani 0.721(7) 1 d PDU B 1
H63G H 0.2597 0.8822 1.0653 0.058 Uiso 0.721(7) 1 calc PR B 1
H63H H 0.2995 0.8397 1.1081 0.058 Uiso 0.721(7) 1 calc PR B 1
H63I H 0.2420 0.8237 1.0811 0.058 Uiso 0.721(7) 1 calc PR B 1
C632 C 0.2689(5) 0.7114(4) 1.0668(6) 0.0322(18) Uani 0.721(7) 1 d PDU B 1
H632 H 0.2479 0.7201 1.0831 0.039 Uiso 0.721(7) 1 calc PR B 1
C633 C 0.2873(5) 0.6565(4) 1.0638(6) 0.0363(18) Uani 0.721(7) 1 d PDU B 1
H633 H 0.2802 0.6219 1.0770 0.044 Uiso 0.721(7) 1 calc PR B 1
C634 C 0.3169(5) 0.6619(4) 1.0387(5) 0.0350(15) Uani 0.721(7) 1 d PDU B 1
C638 C 0.3429(5) 0.6165(5) 1.0217(5) 0.0437(19) Uani 0.721(7) 1 d PDU B 1
H638 H 0.3775 0.6293 1.0316 0.052 Uiso 0.721(7) 1 calc PR B 1
C639 C 0.3162(6) 0.6055(5) 0.9610(5) 0.072(4) Uani 0.721(7) 1 d PDU B 1
H63J H 0.3339 0.5762 0.9513 0.108 Uiso 0.721(7) 1 calc PR B 1
H63K H 0.3150 0.6409 0.9415 0.108 Uiso 0.721(7) 1 calc PR B 1
H63L H 0.2824 0.5924 0.9510 0.108 Uiso 0.721(7) 1 calc PR B 1
C640 C 0.3446(5) 0.5602(5) 1.0497(6) 0.056(3) Uani 0.721(7) 1 d PDU B 1
H64A H 0.3608 0.5313 1.0375 0.084 Uiso 0.721(7) 1 calc PR B 1
H64B H 0.3109 0.5479 1.0407 0.084 Uiso 0.721(7) 1 calc PR B 1
H64C H 0.3634 0.5652 1.0889 0.084 Uiso 0.721(7) 1 calc PR B 1
C620 C 0.3178(4) 0.7569(7) 0.9440(4) 0.0277(17) Uani 0.721(7) 1 d PDU B 1
H620 H 0.2828 0.7534 0.9261 0.033 Uiso 0.721(7) 1 calc PR B 1
C15F C 0.3399(7) 0.7778(5) 0.9165(4) 0.028(3) Uani 0.279(7) 1 d PDU B 2
C16F C 0.3902(7) 0.7887(10) 0.9483(7) 0.030(4) Uani 0.279(7) 1 d PDU B 2
H16F H 0.4087 0.8072 0.9326 0.036 Uiso 0.279(7) 1 calc PR B 2
C17F C 0.4137(6) 0.7728(16) 1.0025(8) 0.036(3) Uani 0.279(7) 1 d PDU B 2
N19F N 0.4652(5) 0.7868(6) 1.0339(7) 0.043(3) Uani 0.279(7) 1 d PDU B 2
C21F C 0.4826(5) 0.8429(6) 1.0416(6) 0.047(3) Uani 0.279(7) 1 d PDU B 2
C25F C 0.4491(6) 0.8936(6) 1.0205(7) 0.047(3) Uani 0.279(7) 1 d PDU B 2
H25F H 0.4218 0.8811 0.9851 0.056 Uiso 0.279(7) 1 calc PR B 2
C26F C 0.4710(9) 0.9452(7) 1.0081(10) 0.086(5) Uani 0.279(7) 1 d PDU B 2
H26G H 0.4460 0.9754 0.9941 0.129 Uiso 0.279(7) 1 calc PR B 2
H26H H 0.4822 0.9355 0.9809 0.129 Uiso 0.279(7) 1 calc PR B 2
H26I H 0.4992 0.9585 1.0411 0.129 Uiso 0.279(7) 1 calc PR B 2
C27F C 0.4243(8) 0.9069(9) 1.0561(8) 0.070(5) Uani 0.279(7) 1 d PDU B 2
H27G H 0.4024 0.9399 1.0414 0.104 Uiso 0.279(7) 1 calc PR B 2
H27H H 0.4496 0.9156 1.0928 0.104 Uiso 0.279(7) 1 calc PR B 2
H27I H 0.4049 0.8738 1.0571 0.104 Uiso 0.279(7) 1 calc PR B 2
C22F C 0.5327(5) 0.8388(7) 1.0695(8) 0.059(4) Uani 0.279(7) 1 d PDU B 2
H22K H 0.5554 0.8697 1.0813 0.070 Uiso 0.279(7) 1 calc PR B 2
C23F C 0.5446(6) 0.7802(8) 1.0776(10) 0.062(4) Uani 0.279(7) 1 d PDU B 2
H23N H 0.5774 0.7662 1.0970 0.074 Uiso 0.279(7) 1 calc PR B 2
C24F C 0.5031(7) 0.7453(6) 1.0541(13) 0.057(4) Uani 0.279(7) 1 d PDU B 2
C28F C 0.4927(9) 0.6832(7) 1.0532(9) 0.074(5) Uani 0.279(7) 1 d PDU B 2
H28F H 0.4659 0.6883 1.0646 0.089 Uiso 0.279(7) 1 calc PR B 2
C29F C 0.4606(9) 0.6470(9) 1.0035(8) 0.122(9) Uani 0.279(7) 1 d PDU B 2
H29D H 0.4626 0.6068 1.0140 0.183 Uiso 0.279(7) 1 calc PR B 2
H29E H 0.4724 0.6514 0.9760 0.183 Uiso 0.279(7) 1 calc PR B 2
H29F H 0.4261 0.6599 0.9886 0.183 Uiso 0.279(7) 1 calc PR B 2
C30F C 0.5216(10) 0.6409(10) 1.0982(8) 0.114(8) Uani 0.279(7) 1 d PDU B 2
H30D H 0.5128 0.6018 1.0844 0.171 Uiso 0.279(7) 1 calc PR B 2
H30E H 0.5134 0.6466 1.1283 0.171 Uiso 0.279(7) 1 calc PR B 2
H30F H 0.5571 0.6469 1.1108 0.171 Uiso 0.279(7) 1 calc PR B 2
C18F C 0.3864(8) 0.7536(18) 1.0281(10) 0.031(4) Uani 0.279(7) 1 d PDU B 2
H18F H 0.4011 0.7491 1.0662 0.038 Uiso 0.279(7) 1 calc PR B 2
C19F C 0.3370(8) 0.7412(16) 0.9965(9) 0.027(3) Uani 0.279(7) 1 d PDU B 2
N20F N 0.3101(10) 0.7132(10) 1.0212(11) 0.030(2) Uani 0.279(7) 1 d PDU B 2
C31F C 0.2825(10) 0.7402(10) 1.0436(12) 0.028(3) Uani 0.279(7) 1 d PDU B 2
C35F C 0.2697(15) 0.8021(11) 1.0315(16) 0.0310(15) Uani 0.279(7) 1 d PDU B 2
H35F H 0.2967 0.8210 1.0259 0.037 Uiso 0.279(7) 1 calc PR B 2
C36F C 0.221(2) 0.809(2) 0.980(2) 0.041(8) Uani 0.279(7) 1 d PDU B 2
H36D H 0.2131 0.8492 0.9729 0.062 Uiso 0.279(7) 1 calc PR B 2
H36E H 0.1948 0.7885 0.9838 0.062 Uiso 0.279(7) 1 calc PR B 2
H36F H 0.2254 0.7923 0.9493 0.062 Uiso 0.279(7) 1 calc PR B 2
C37F C 0.265(3) 0.8318(16) 1.078(2) 0.038(3) Uani 0.279(7) 1 d PDU B 2
H37D H 0.2579 0.8723 1.0692 0.058 Uiso 0.279(7) 1 calc PR B 2
H37E H 0.2965 0.8280 1.1109 0.058 Uiso 0.279(7) 1 calc PR B 2
H37F H 0.2386 0.8141 1.0836 0.058 Uiso 0.279(7) 1 calc PR B 2
C32F C 0.2716(14) 0.6995(12) 1.0714(16) 0.033(3) Uani 0.279(7) 1 d PDU B 2
H32K H 0.2527 0.7051 1.0907 0.040 Uiso 0.279(7) 1 calc PR B 2
C33F C 0.2930(15) 0.6473(12) 1.0669(16) 0.039(3) Uani 0.279(7) 1 d PDU B 2
H33N H 0.2916 0.6123 1.0836 0.047 Uiso 0.279(7) 1 calc PR B 2
C34F C 0.3158(15) 0.6552(10) 1.0347(14) 0.039(3) Uani 0.279(7) 1 d PDU B 2
C38F C 0.3438(12) 0.6168(12) 1.0147(11) 0.042(4) Uani 0.279(7) 1 d PDU B 2
H38F H 0.3748 0.6375 1.0209 0.050 Uiso 0.279(7) 1 calc PR B 2
C39F C 0.3160(13) 0.6055(12) 0.9542(10) 0.046(6) Uani 0.279(7) 1 d PDU B 2
H39D H 0.3356 0.5799 0.9432 0.068 Uiso 0.279(7) 1 calc PR B 2
H39E H 0.3104 0.6417 0.9345 0.068 Uiso 0.279(7) 1 calc PR B 2
H39F H 0.2841 0.5876 0.9458 0.068 Uiso 0.279(7) 1 calc PR B 2
C40F C 0.3596(13) 0.5614(13) 1.0462(14) 0.060(8) Uani 0.279(7) 1 d PDU B 2
H40D H 0.3788 0.5385 1.0325 0.090 Uiso 0.279(7) 1 calc PR B 2
H40E H 0.3303 0.5399 1.0420 0.090 Uiso 0.279(7) 1 calc PR B 2
H40F H 0.3802 0.5699 1.0846 0.090 Uiso 0.279(7) 1 calc PR B 2
C20F C 0.3134(10) 0.753(2) 0.9416(9) 0.027(4) Uani 0.279(7) 1 d PDU B 2
H20F H 0.2793 0.7443 0.9210 0.032 Uiso 0.279(7) 1 calc PR B 2
C1X C 0.4986(2) 0.7378(3) 0.4138(2) 0.0762(15) Uani 1 1 d DU . .
H1X H 0.5229 0.7311 0.4498 0.091 Uiso 1 1 calc R . .
C2X C 0.48210(17) 0.6933(2) 0.3769(2) 0.0637(12) Uani 1 1 d DU . .
H2X H 0.4946 0.6557 0.3871 0.076 Uiso 1 1 calc R . .
C3X C 0.44635(16) 0.7052(2) 0.32389(19) 0.0569(11) Uani 1 1 d DU . .
H3X H 0.4350 0.6756 0.2976 0.068 Uiso 1 1 calc R . .
C4X C 0.42780(18) 0.7595(2) 0.3099(2) 0.0651(13) Uani 1 1 d DU . .
H4X H 0.4032 0.7668 0.2742 0.078 Uiso 1 1 calc R . .
C5X C 0.4438(2) 0.8026(3) 0.3460(3) 0.0861(16) Uani 1 1 d DU . .
H5X H 0.4307 0.8400 0.3358 0.103 Uiso 1 1 calc R . .
C6X C 0.4795(2) 0.7918(3) 0.3978(2) 0.0884(17) Uani 1 1 d DU . .
H6X H 0.4911 0.8222 0.4232 0.106 Uiso 1 1 calc R . .
C1Y C 0.10790(18) 0.7981(2) 0.57782(18) 0.0615(12) Uani 1 1 d DU . .
H1Y H 0.1018 0.8308 0.5554 0.074 Uiso 1 1 calc R . .
C2Y C 0.13713(16) 0.7538(2) 0.57484(17) 0.0544(11) Uani 1 1 d DU . .
H2Y H 0.1511 0.7560 0.5502 0.065 Uiso 1 1 calc R . .
C3Y C 0.14574(16) 0.7069(2) 0.60778(18) 0.0526(11) Uani 1 1 d DU . .
H3Y H 0.1654 0.6763 0.6055 0.063 Uiso 1 1 calc R . .
C4Y C 0.12627(16) 0.70393(19) 0.64383(18) 0.0511(11) Uani 1 1 d DU . .
H4Y H 0.1330 0.6717 0.6670 0.061 Uiso 1 1 calc R . .
C5Y C 0.09699(16) 0.74732(19) 0.64676(16) 0.0480(10) Uani 1 1 d DU . .
H5Y H 0.0831 0.7450 0.6714 0.058 Uiso 1 1 calc R . .
C6Y C 0.08796(17) 0.7941(2) 0.61358(17) 0.0548(11) Uani 1 1 d DU . .
H6Y H 0.0676 0.8241 0.6154 0.066 Uiso 1 1 calc R . .
C1Z C 0.0863(2) 0.2476(3) 0.6456(3) 0.0907(17) Uani 1 1 d DU C 1
H1Z H 0.0841 0.2440 0.6103 0.109 Uiso 1 1 calc R C 1
C2Z C 0.0665(2) 0.2934(3) 0.6584(3) 0.106(2) Uani 1 1 d DU C 1
H2Z H 0.0512 0.3229 0.6327 0.127 Uiso 1 1 calc R C 1
C3Z C 0.0686(2) 0.2969(3) 0.7092(3) 0.107(2) Uani 1 1 d DU C 1
H3Z H 0.0545 0.3288 0.7183 0.128 Uiso 1 1 calc R C 1
C4Z C 0.0905(2) 0.2555(3) 0.7458(3) 0.0906(18) Uani 1 1 d DU C 1
H4Z H 0.0915 0.2584 0.7805 0.109 Uiso 1 1 calc R C 1
C5Z C 0.1111(2) 0.2099(2) 0.7341(2) 0.0808(16) Uani 1 1 d DU C 1
H5Z H 0.1262 0.1806 0.7601 0.097 Uiso 1 1 calc R C 1
C6Z C 0.1097(2) 0.2066(3) 0.6837(2) 0.0836(16) Uani 1 1 d DU C 1
H6Z H 0.1252 0.1754 0.6754 0.100 Uiso 1 1 calc R C 1

loop_
_atom_site_aniso_label
_atom_site_aniso_U_11
_atom_site_aniso_U_22
_atom_site_aniso_U_33
_atom_site_aniso_U_23
_atom_site_aniso_U_13
_atom_site_aniso_U_12
N10 0.0351(18) 0.0275(16) 0.0292(16) -0.0003(13) 0.0144(14) -0.0029(14)
C1 0.045(2) 0.033(2) 0.034(2) -0.0018(17) 0.024(2) -0.0026(18)
C2 0.048(3) 0.030(2) 0.028(2) -0.0020(16) 0.0201(19) -0.0044(18)
C3 0.044(2) 0.0249(19) 0.038(2) -0.0039(17) 0.0143(19) -0.0097(17)
C4 0.045(2) 0.032(2) 0.038(2) -0.0014(17) 0.022(2) -0.0097(18)
C5 0.041(2) 0.035(2) 0.031(2) 0.0048(17) 0.0148(19) 0.0088(18)
C6 0.045(2) 0.028(2) 0.035(2) -0.0018(16) 0.0179(19) 0.0026(17)
N11 0.0239(17) 0.0355(17) 0.0276(16) -0.0044(13) 0.0090(14) 0.0013(13)
Mo1 0.02577(17) 0.02651(17) 0.02551(16) -0.00277(13) 0.01172(14) -0.00113(14)
N1 0.0320(17) 0.0332(17) 0.0257(16) 0.0009(13) 0.0126(14) 0.0017(14)
C115 0.028(2) 0.034(2) 0.030(2) -0.0028(16) 0.0125(17) 0.0041(16)
C116 0.033(2) 0.053(3) 0.027(2) 0.0008(18) 0.0084(18) 0.008(2)
C117 0.027(2) 0.053(3) 0.029(2) -0.0025(18) 0.0075(17) 0.0066(18)
N2 0.0271(18) 0.070(2) 0.0321(18) -0.0019(17) 0.0070(15) 0.0075(17)
C121 0.041(3) 0.067(3) 0.047(3) 0.014(2) 0.019(2) 0.019(2)
C125 0.038(3) 0.057(3) 0.084(3) 0.019(3) 0.033(3) 0.010(2)
C126 0.072(4) 0.073(4) 0.124(5) 0.040(3) 0.062(4) 0.026(3)
C127 0.051(3) 0.053(3) 0.088(4) 0.001(3) 0.030(3) -0.003(2)
C122 0.041(3) 0.084(3) 0.042(3) 0.011(2) 0.015(2) 0.018(2)
C123 0.027(2) 0.098(4) 0.033(2) -0.012(2) 0.0026(19) 0.011(2)
C124 0.036(2) 0.071(3) 0.036(2) -0.017(2) 0.0079(19) 0.005(2)
C128 0.038(3) 0.079(3) 0.077(4) -0.030(3) 0.005(3) -0.007(2)
C129 0.065(4) 0.106(5) 0.149(6) -0.059(5) 0.039(4) 0.011(4)
C130 0.059(4) 0.091(4) 0.141(6) -0.058(4) 0.027(4) -0.021(3)
C118 0.0204(18) 0.042(2) 0.037(2) -0.0023(18) 0.0103(16) 0.0001(18)
C119 0.0273(19) 0.033(2) 0.0265(18) -0.0020(16) 0.0096(16) 0.0012(17)
N3 0.0252(17) 0.0347(17) 0.0335(17) 0.0011(14) 0.0148(14) -0.0009(14)
C131 0.035(2) 0.051(2) 0.030(2) -0.0040(18) 0.0155(18) 0.0021(19)
C135 0.064(3) 0.046(3) 0.041(3) -0.013(2) 0.004(2) -0.007(2)
C136 0.127(6) 0.072(4) 0.120(6) -0.046(4) 0.051(5) -0.002(4)
C137 0.075(4) 0.076(4) 0.069(4) -0.009(3) 0.017(3) -0.037(3)
C132 0.046(3) 0.071(3) 0.037(2) 0.006(2) 0.021(2) 0.009(2)
C133 0.044(3) 0.064(3) 0.056(3) 0.028(2) 0.027(2) 0.004(2)
C134 0.030(2) 0.038(2) 0.057(3) 0.0090(19) 0.016(2) -0.0004(18)
C138 0.049(3) 0.034(2) 0.079(3) 0.006(2) 0.006(3) -0.002(2)
C139 0.068(4) 0.048(3) 0.185(7) -0.001(4) 0.048(4) -0.016(3)
C140 0.097(5) 0.053(3) 0.081(4) -0.018(3) 0.034(4) -0.005(3)
C120 0.0217(18) 0.0305(19) 0.0275(18) -0.0019(16) 0.0074(15) 0.0047(16)
N4 0.0369(19) 0.0299(17) 0.0323(17) 0.0022(13) 0.0153(15) -0.0017(14)
C215 0.0222(19) 0.0296(19) 0.0328(19) -0.0029(15) 0.0118(16) 0.0009(15)
C216 0.027(2) 0.031(2) 0.037(2) -0.0060(16) 0.0118(18) -0.0013(16)
C217 0.028(2) 0.0298(19) 0.036(2) 0.0008(16) 0.0153(18) 0.0020(16)
N5 0.0312(18) 0.0338(17) 0.0312(17) 0.0001(14) 0.0098(15) 0.0011(14)
C221 0.040(2) 0.033(2) 0.042(2) -0.0008(18) 0.015(2) 0.0029(18)
C225 0.045(3) 0.048(3) 0.071(3) 0.008(2) 0.025(2) 0.016(2)
C226 0.074(4) 0.086(4) 0.118(5) -0.036(4) 0.060(4) -0.013(3)
C227 0.077(4) 0.080(4) 0.086(4) -0.014(3) 0.040(3) 0.016(3)
C222 0.054(3) 0.035(2) 0.040(2) 0.0050(19) 0.013(2) 0.005(2)
C223 0.046(3) 0.059(3) 0.045(3) 0.018(2) 0.016(2) -0.003(2)
C224 0.042(3) 0.059(3) 0.038(2) 0.019(2) 0.017(2) 0.006(2)
C228 0.040(3) 0.060(3) 0.056(3) 0.016(2) 0.019(2) 0.004(2)
C229 0.050(3) 0.088(4) 0.068(3) 0.000(3) 0.026(3) 0.008(3)
C230 0.068(4) 0.085(4) 0.068(3) 0.002(3) 0.039(3) 0.000(3)
C218 0.0228(19) 0.040(2) 0.0271(18) -0.0053(17) 0.0069(16) 0.0024(17)
C219 0.030(2) 0.033(2) 0.035(2) -0.0060(16) 0.0187(18) -0.0015(16)
N6 0.0288(18) 0.0334(17) 0.0308(17) -0.0069(14) 0.0123(14) 0.0003(14)
C231 0.024(2) 0.034(2) 0.0270(19) -0.0018(16) 0.0057(16) -0.0012(16)
C235 0.033(2) 0.037(2) 0.033(2) -0.0048(17) 0.0130(18) -0.0010(17)
C236 0.045(3) 0.045(3) 0.063(3) 0.006(2) 0.032(2) 0.004(2)
C237 0.033(2) 0.043(2) 0.047(2) -0.0012(19) 0.019(2) -0.0019(19)
C232 0.032(2) 0.030(2) 0.030(2) -0.0024(16) 0.0068(17) -0.0038(16)
C233 0.037(2) 0.032(2) 0.026(2) -0.0042(16) 0.0086(18) 0.0022(17)
C234 0.026(2) 0.038(2) 0.0249(19) -0.0024(16) 0.0072(16) 0.0059(16)
C238 0.031(2) 0.044(2) 0.032(2) -0.0093(18) 0.0133(18) -0.0028(18)
C239 0.050(3) 0.048(3) 0.055(3) 0.004(2) 0.029(2) -0.005(2)
C240 0.042(3) 0.056(3) 0.041(2) -0.005(2) 0.022(2) 0.007(2)
C220 0.029(2) 0.030(2) 0.034(2) -0.0019(16) 0.0152(17) 0.0003(16)
N7 0.0333(18) 0.0264(16) 0.0350(17) -0.0008(13) 0.0176(15) -0.0013(13)
C315 0.032(2) 0.0271(18) 0.030(2) -0.0017(16) 0.0136(17) -0.0027(16)
C316 0.035(2) 0.0300(19) 0.036(2) -0.0051(17) 0.0178(18) -0.0023(17)
C317 0.032(2) 0.033(2) 0.029(2) -0.0030(16) 0.0148(17) -0.0079(17)
N8 0.0346(18) 0.0314(17) 0.0325(17) -0.0014(14) 0.0143(15) -0.0053(14)
C321 0.032(2) 0.036(2) 0.043(2) -0.0030(18) 0.0156(18) -0.0078(17)
C325 0.040(3) 0.049(3) 0.047(2) 0.007(2) 0.011(2) -0.009(2)
C326 0.059(5) 0.066(5) 0.057(5) -0.008(4) 0.006(4) 0.022(4)
C327 0.054(5) 0.056(4) 0.040(4) 0.001(3) 0.006(3) 0.002(4)
C26C 0.053(7) 0.111(16) 0.091(13) 0.038(12) 0.023(8) 0.026(10)
C27C 0.093(14) 0.144(18) 0.045(7) 0.032(10) 0.026(9) 0.054(14)
C322 0.033(2) 0.048(2) 0.042(2) 0.0002(19) 0.0165(19) -0.0070(19)
C323 0.048(3) 0.036(2) 0.040(2) 0.0033(18) 0.025(2) -0.0055(19)
C324 0.034(2) 0.032(2) 0.037(2) -0.0049(17) 0.0179(18) -0.0041(17)
C328 0.040(2) 0.039(2) 0.038(2) 0.0035(18) 0.0135(19) -0.0069(19)
C329 0.067(4) 0.040(3) 0.061(3) -0.007(2) -0.009(3) -0.012(2)
C330 0.050(3) 0.049(3) 0.038(2) 0.002(2) 0.011(2) -0.006(2)
C318 0.036(2) 0.0259(19) 0.032(2) -0.0002(16) 0.0157(18) -0.0025(16)
C319 0.033(2) 0.0312(19) 0.030(2) -0.0046(16) 0.0157(17) -0.0006(17)
N9 0.0346(18) 0.0309(17) 0.0370(18) -0.0021(14) 0.0194(15) -0.0009(14)
C331 0.046(2) 0.029(2) 0.034(2) 0.0002(16) 0.0233(19) 0.0029(17)
C335 0.045(2) 0.034(2) 0.035(2) -0.0029(17) 0.0204(19) -0.0062(18)
C336 0.054(3) 0.049(3) 0.049(3) -0.008(2) 0.024(2) -0.008(2)
C337 0.043(3) 0.048(3) 0.041(2) 0.003(2) 0.013(2) -0.004(2)
C332 0.051(3) 0.031(2) 0.048(3) 0.0008(18) 0.027(2) 0.0072(19)
C333 0.041(2) 0.037(2) 0.052(3) 0.0124(19) 0.028(2) 0.0117(19)
C334 0.034(2) 0.038(2) 0.041(2) 0.0073(17) 0.0211(19) 0.0045(17)
C338 0.034(2) 0.077(3) 0.053(3) -0.011(2) 0.019(2) -0.006(2)
C339 0.057(4) 0.254(9) 0.040(3) -0.009(4) 0.018(3) -0.043(5)
C340 0.039(3) 0.070(3) 0.079(4) -0.002(3) 0.023(3) -0.006(2)
C320 0.030(2) 0.0302(19) 0.032(2) -0.0034(16) 0.0157(17) -0.0048(16)
N21 0.0280(17) 0.0260(15) 0.0250(15) -0.0023(12) 0.0090(13) -0.0006(13)
C7 0.032(2) 0.0253(19) 0.0275(19) -0.0058(15) 0.0114(17) -0.0046(16)
C8 0.030(2) 0.0258(19) 0.0281(19) -0.0018(15) 0.0097(17) -0.0023(16)
C9 0.030(2) 0.0235(18) 0.031(2) 0.0043(15) 0.0072(17) 0.0021(16)
C10 0.030(2) 0.0271(19) 0.029(2) 0.0039(16) 0.0080(17) 0.0022(16)
C11 0.035(2) 0.0297(19) 0.0226(18) 0.0001(15) 0.0122(17) -0.0005(16)
C12 0.028(2) 0.0289(19) 0.0284(19) 0.0004(15) 0.0127(17) -0.0041(16)
N22 0.0262(17) 0.0317(17) 0.0236(16) -0.0047(13) 0.0080(13) 0.0033(13)
Mo2 0.02534(17) 0.02416(16) 0.02028(15) -0.00102(13) 0.00760(13) 0.00106(14)
N12 0.0297(17) 0.0233(14) 0.0217(15) 0.0004(11) 0.0087(13) 0.0035(12)
C415 0.027(2) 0.0265(16) 0.0239(17) -0.0001(13) 0.0100(16) 0.0031(15)
C416 0.032(2) 0.0290(17) 0.0240(17) -0.0015(14) 0.0102(16) 0.0033(16)
C417 0.033(2) 0.0281(17) 0.0275(17) 0.0046(14) 0.0131(16) 0.0063(16)
N13 0.0385(16) 0.0284(16) 0.0269(15) 0.0038(12) 0.0132(14) 0.0043(14)
C421 0.0460(19) 0.037(2) 0.031(2) 0.0081(16) 0.0150(17) 0.0113(17)
C425 0.041(2) 0.054(3) 0.044(2) 0.013(2) 0.0137(19) 0.010(2)
C426 0.059(3) 0.147(6) 0.054(3) 0.008(3) 0.007(3) -0.015(4)
C427 0.057(4) 0.129(5) 0.077(4) -0.020(3) 0.040(3) -0.007(3)
C422 0.056(2) 0.043(2) 0.036(2) 0.0112(18) 0.0180(19) 0.014(2)
C423 0.062(2) 0.040(2) 0.037(2) 0.0079(17) 0.030(2) 0.006(2)
C424 0.0503(19) 0.029(2) 0.032(2) 0.0022(16) 0.0216(17) 0.0059(16)
C428 0.047(2) 0.040(2) 0.034(2) -0.0037(18) 0.0206(18) -0.0053(18)
C429 0.039(3) 0.047(2) 0.075(3) -0.005(2) 0.018(2) 0.003(2)
C430 0.066(3) 0.054(3) 0.060(3) -0.002(2) 0.040(3) -0.007(2)
C418 0.033(2) 0.0223(17) 0.0307(17) -0.0002(14) 0.0121(17) 0.0029(16)
C419 0.0251(19) 0.0305(18) 0.0248(16) -0.0036(14) 0.0077(15) 0.0008(15)
N14 0.0339(16) 0.0260(15) 0.0262(14) -0.0032(12) 0.0112(13) 0.0014(13)
C431 0.0409(18) 0.030(2) 0.034(2) -0.0056(16) 0.0156(16) 0.0016(17)
C435 0.041(2) 0.048(2) 0.041(2) -0.0079(19) 0.0184(18) 0.001(2)
C436 0.053(3) 0.062(3) 0.062(3) -0.006(2) 0.032(3) -0.002(2)
C437 0.044(3) 0.077(3) 0.058(3) 0.012(2) 0.023(2) 0.016(2)
C432 0.048(2) 0.050(2) 0.034(2) -0.0116(19) 0.0165(18) 0.005(2)
C433 0.040(2) 0.049(2) 0.032(2) -0.0154(18) 0.0060(17) -0.001(2)
C434 0.0352(18) 0.032(2) 0.0273(19) -0.0037(16) 0.0070(15) 0.0029(16)
C438 0.033(2) 0.034(2) 0.034(2) -0.0023(17) 0.0080(16) 0.0025(17)
C439 0.045(3) 0.044(2) 0.044(2) 0.0046(19) 0.019(2) 0.004(2)
C440 0.035(2) 0.043(2) 0.042(2) 0.0002(18) 0.0104(19) 0.0032(19)
C420 0.030(2) 0.0260(16) 0.0241(17) -0.0006(13) 0.0086(16) -0.0011(16)
N15 0.0336(16) 0.0207(15) 0.0266(15) -0.0011(12) 0.0123(13) 0.0006(12)
C515 0.0261(17) 0.0269(16) 0.0226(17) -0.0014(14) 0.0052(15) -0.0013(13)
C516 0.0295(18) 0.0271(17) 0.0277(19) -0.0020(15) 0.0073(16) -0.0019(14)
C517 0.0322(19) 0.0308(16) 0.0285(19) -0.0012(16) 0.0093(15) 0.0035(14)
N16 0.028(3) 0.032(3) 0.034(3) 0.001(3) 0.011(3) 0.004(3)
C521 0.029(4) 0.038(4) 0.041(3) 0.007(3) 0.012(3) 0.004(3)
C525 0.031(5) 0.055(5) 0.038(3) 0.010(3) 0.007(4) 0.004(3)
C526 0.106(8) 0.063(5) 0.055(5) -0.010(4) 0.022(5) -0.026(5)
C527 0.085(8) 0.061(5) 0.041(4) 0.012(4) 0.004(5) 0.002(5)
C522 0.038(5) 0.031(5) 0.060(4) 0.011(4) 0.022(4) 0.010(4)
C523 0.044(5) 0.034(5) 0.057(4) -0.001(5) 0.028(5) 0.006(4)
C524 0.034(5) 0.034(4) 0.041(3) 0.002(3) 0.023(3) 0.000(4)
C528 0.031(6) 0.043(6) 0.036(3) -0.006(4) 0.022(4) 0.001(4)
C529 0.042(8) 0.047(9) 0.040(5) -0.007(5) 0.022(5) 0.006(7)
C530 0.042(10) 0.049(7) 0.044(7) 0.007(5) 0.030(7) 0.008(6)
C518 0.026(2) 0.0315(15) 0.0305(19) -0.0039(17) 0.0090(17) -0.0017(15)
C519 0.030(2) 0.0273(15) 0.0219(19) -0.0007(14) 0.0062(19) -0.0012(14)
N17 0.024(5) 0.030(2) 0.026(3) -0.001(3) 0.007(3) -0.004(3)
C531 0.022(5) 0.033(3) 0.027(4) 0.000(3) 0.008(4) -0.003(3)
C535 0.029(5) 0.043(5) 0.028(4) 0.002(3) 0.008(4) -0.009(4)
C536 0.063(9) 0.061(6) 0.033(6) -0.010(5) 0.020(5) -0.010(5)
C537 0.045(10) 0.071(8) 0.030(8) 0.005(6) 0.003(7) 0.006(6)
C532 0.028(7) 0.035(3) 0.028(5) 0.000(3) 0.004(5) -0.009(4)
C533 0.024(7) 0.043(4) 0.022(5) 0.003(3) 0.000(4) -0.009(4)
C534 0.018(6) 0.038(3) 0.026(3) 0.004(3) 0.006(4) -0.005(4)
C538 0.022(7) 0.040(4) 0.028(4) 0.000(3) 0.009(4) -0.007(4)
C539 0.043(8) 0.075(9) 0.033(5) -0.008(5) 0.016(5) -0.026(6)
C540 0.019(6) 0.061(7) 0.027(5) -0.008(4) 0.002(5) -0.007(6)
C520 0.028(2) 0.0273(15) 0.023(2) -0.0006(15) 0.007(2) 0.0007(15)
C15E 0.0261(17) 0.0269(16) 0.0226(17) -0.0014(14) 0.0052(15) -0.0013(13)
C16E 0.0295(18) 0.0271(17) 0.0277(19) -0.0020(15) 0.0073(16) -0.0019(14)
C17E 0.0322(19) 0.0308(16) 0.0285(19) -0.0012(16) 0.0093(15) 0.0035(14)
N16E 0.031(4) 0.032(4) 0.037(4) 0.003(4) 0.013(4) 0.004(4)
C21E 0.039(6) 0.037(6) 0.045(4) 0.000(4) 0.011(3) 0.009(4)
C25E 0.045(6) 0.055(7) 0.046(4) -0.004(5) -0.002(4) 0.027(6)
C26E 0.049(6) 0.109(12) 0.070(7) 0.017(8) -0.015(5) 0.004(7)
C27E 0.061(7) 0.122(12) 0.046(7) 0.005(7) 0.021(6) 0.038(7)
C22E 0.043(6) 0.036(6) 0.051(5) 0.010(5) 0.026(4) 0.010(5)
C23E 0.042(6) 0.032(6) 0.047(4) 0.007(5) 0.027(5) 0.005(4)
C24E 0.031(6) 0.038(6) 0.044(4) -0.004(4) 0.022(4) 0.000(4)
C28E 0.036(8) 0.040(8) 0.038(4) -0.002(5) 0.020(4) 0.005(6)
C29E 0.054(13) 0.045(10) 0.048(7) -0.012(7) 0.024(7) 0.004(9)
C30E 0.036(13) 0.047(8) 0.058(9) 0.006(7) 0.022(8) 0.003(8)
C18E 0.026(2) 0.0315(15) 0.0305(19) -0.0039(17) 0.0090(17) -0.0017(15)
C19E 0.030(2) 0.0273(15) 0.0219(19) -0.0007(14) 0.0062(19) -0.0012(14)
N17E 0.026(6) 0.030(3) 0.030(4) -0.001(3) 0.013(5) 0.001(3)
C31E 0.024(6) 0.031(4) 0.032(4) -0.002(4) 0.006(5) -0.003(4)
C35E 0.033(6) 0.041(7) 0.031(5) -0.002(5) 0.009(6) -0.001(6)
C36E 0.059(11) 0.063(11) 0.043(8) -0.006(8) 0.022(8) 0.015(9)
C37E 0.043(10) 0.059(9) 0.030(9) -0.014(7) -0.005(7) 0.012(7)
C32E 0.021(7) 0.038(4) 0.033(7) 0.000(4) 0.003(6) -0.008(5)
C33E 0.020(8) 0.039(4) 0.036(7) 0.005(5) 0.007(6) -0.004(5)
C34E 0.023(8) 0.034(4) 0.030(4) 0.000(4) 0.009(5) 0.000(5)
C38E 0.031(9) 0.049(7) 0.031(4) -0.002(4) 0.005(6) -0.002(6)
C39E 0.064(15) 0.101(16) 0.034(7) -0.011(8) 0.017(9) -0.029(11)
C40E 0.030(9) 0.056(9) 0.046(8) -0.004(7) 0.002(7) -0.005(11)
C20E 0.028(2) 0.0273(15) 0.023(2) -0.0006(15) 0.007(2) 0.0007(15)
N18 0.0271(15) 0.0286(16) 0.0234(13) -0.0002(12) 0.0101(12) 0.0039(13)
C615 0.033(3) 0.025(3) 0.024(2) -0.005(2) 0.0103(19) 0.004(3)
C616 0.029(3) 0.032(3) 0.025(2) -0.004(2) 0.012(2) 0.004(3)
C617 0.030(3) 0.037(3) 0.028(3) -0.002(3) 0.011(2) 0.000(3)
N19 0.031(2) 0.067(3) 0.024(3) 0.000(2) 0.009(2) -0.009(2)
C621 0.043(4) 0.083(3) 0.040(4) 0.006(3) 0.010(3) -0.022(3)
C625 0.087(6) 0.071(4) 0.060(5) 0.005(4) -0.006(4) -0.034(3)
C626 0.172(11) 0.113(7) 0.087(7) 0.004(6) 0.009(7) -0.100(8)
C627 0.106(8) 0.054(5) 0.080(8) 0.003(5) -0.012(5) 0.016(4)
C622 0.038(3) 0.132(5) 0.043(4) 0.006(4) 0.010(3) -0.029(3)
C623 0.028(3) 0.132(5) 0.035(4) -0.002(5) 0.009(3) 0.004(3)
C624 0.027(3) 0.097(3) 0.027(3) 0.004(3) 0.007(3) 0.009(2)
C628 0.044(4) 0.086(3) 0.036(3) -0.015(3) 0.003(3) 0.028(3)
C629 0.059(5) 0.151(7) 0.048(4) 0.004(5) 0.023(4) 0.056(5)
C630 0.022(3) 0.070(4) 0.062(4) -0.006(3) 0.014(3) 0.008(3)
C618 0.026(3) 0.041(4) 0.020(3) -0.001(3) 0.006(2) 0.007(3)
C619 0.027(3) 0.033(3) 0.026(2) -0.002(3) 0.010(2) 0.005(3)
N20 0.029(3) 0.030(3) 0.023(3) -0.003(2) 0.006(3) -0.002(2)
C631 0.028(3) 0.034(3) 0.019(3) -0.001(3) 0.008(2) -0.002(3)
C635 0.034(3) 0.031(3) 0.034(2) 0.002(3) 0.0206(19) -0.003(3)
C636 0.046(5) 0.045(6) 0.033(3) 0.014(4) 0.021(3) 0.010(5)
C637 0.044(4) 0.038(5) 0.039(3) -0.003(4) 0.023(2) -0.006(5)
C632 0.036(4) 0.034(4) 0.025(4) 0.005(3) 0.012(3) 0.002(3)
C633 0.040(5) 0.034(4) 0.027(4) 0.008(3) 0.008(3) 0.002(3)
C634 0.039(3) 0.035(3) 0.025(3) -0.004(3) 0.008(3) 0.001(3)
C638 0.049(4) 0.041(3) 0.036(4) 0.000(3) 0.014(3) 0.009(3)
C639 0.099(8) 0.060(6) 0.040(4) -0.006(4) 0.017(5) 0.049(6)
C640 0.074(7) 0.038(3) 0.051(4) -0.002(3) 0.024(5) 0.009(4)
C620 0.024(3) 0.031(4) 0.022(2) -0.007(3) 0.005(2) 0.003(3)
C15F 0.028(5) 0.031(7) 0.024(4) -0.004(5) 0.010(3) 0.002(6)
C16F 0.026(5) 0.039(7) 0.027(5) -0.002(6) 0.015(3) 0.001(6)
C17F 0.026(4) 0.052(6) 0.028(5) 0.001(6) 0.011(3) 0.004(5)
N19F 0.026(4) 0.078(4) 0.027(5) -0.002(5) 0.014(4) 0.000(4)
C21F 0.024(5) 0.084(5) 0.040(6) 0.008(6) 0.021(5) -0.007(4)
C25F 0.031(7) 0.074(6) 0.051(9) -0.007(7) 0.032(6) -0.008(5)
C26F 0.111(14) 0.081(8) 0.092(12) 0.015(9) 0.069(10) -0.009(9)
C27F 0.076(13) 0.100(13) 0.056(11) -0.007(10) 0.050(9) 0.007(9)
C22F 0.024(5) 0.111(6) 0.046(8) 0.003(7) 0.020(6) -0.007(4)
C23F 0.026(5) 0.119(7) 0.037(7) -0.002(8) 0.011(6) 0.011(4)
C24F 0.030(5) 0.099(4) 0.031(6) -0.012(6) 0.006(5) 0.015(4)
C28F 0.043(8) 0.092(5) 0.063(8) -0.021(6) 0.003(7) 0.031(5)
C29F 0.113(17) 0.110(12) 0.083(11) -0.023(11) -0.009(11) -0.004(13)
C30F 0.106(16) 0.132(11) 0.073(11) 0.034(10) 0.013(11) -0.033(13)
C18F 0.025(5) 0.046(8) 0.022(5) 0.002(6) 0.010(4) 0.005(6)
C19F 0.024(5) 0.031(6) 0.026(4) -0.001(5) 0.010(4) 0.008(5)
N20F 0.032(5) 0.031(5) 0.025(5) -0.004(5) 0.010(4) -0.003(4)
C31F 0.027(6) 0.029(5) 0.027(6) 0.000(4) 0.011(4) -0.008(5)
C35F 0.034(3) 0.031(3) 0.034(2) 0.002(3) 0.0206(19) -0.003(3)
C36F 0.041(11) 0.042(14) 0.040(7) 0.000(10) 0.018(8) 0.011(11)
C37F 0.044(4) 0.038(5) 0.039(3) -0.003(4) 0.023(2) -0.006(5)
C32F 0.033(7) 0.037(6) 0.024(7) 0.011(6) 0.009(5) -0.005(6)
C33F 0.042(8) 0.031(6) 0.029(7) 0.006(6) 0.003(5) -0.004(6)
C34F 0.042(6) 0.034(5) 0.027(6) 0.004(5) 0.004(5) 0.003(5)
C38F 0.050(8) 0.031(6) 0.029(7) 0.000(6) 0.004(6) 0.005(6)
C39F 0.077(13) 0.044(12) 0.021(6) 0.010(6) 0.027(7) -0.026(10)
C40F 0.079(17) 0.057(9) 0.036(9) 0.021(8) 0.017(11) 0.035(11)
C20F 0.023(6) 0.033(8) 0.024(4) -0.004(6) 0.009(4) 0.004(6)
C1X 0.065(3) 0.123(4) 0.048(3) -0.006(3) 0.032(3) -0.023(3)
C2X 0.046(3) 0.082(3) 0.071(3) 0.005(2) 0.033(2) -0.006(2)
C3X 0.040(3) 0.071(3) 0.065(3) -0.014(2) 0.029(2) -0.013(2)
C4X 0.045(3) 0.072(3) 0.078(3) 0.002(2) 0.028(2) -0.005(2)
C5X 0.089(4) 0.074(3) 0.102(4) -0.011(3) 0.049(3) -0.006(3)
C6X 0.101(5) 0.097(3) 0.083(3) -0.028(3) 0.056(3) -0.033(3)
C1Y 0.060(3) 0.078(3) 0.042(3) 0.018(2) 0.019(2) 0.010(2)
C2Y 0.039(2) 0.081(3) 0.040(2) -0.005(2) 0.014(2) -0.005(2)
C3Y 0.036(3) 0.055(3) 0.057(3) -0.012(2) 0.012(2) -0.008(2)
C4Y 0.044(3) 0.048(2) 0.052(3) -0.001(2) 0.014(2) -0.0103(19)
C5Y 0.042(2) 0.064(3) 0.033(2) -0.0049(19) 0.0130(19) -0.007(2)
C6Y 0.052(3) 0.066(3) 0.041(3) 0.002(2) 0.016(2) 0.012(2)
C1Z 0.072(4) 0.127(5) 0.088(4) 0.028(3) 0.049(3) 0.011(3)
C2Z 0.086(4) 0.138(5) 0.124(4) 0.073(4) 0.074(4) 0.053(4)
C3Z 0.112(5) 0.110(5) 0.137(5) 0.053(4) 0.090(5) 0.061(4)
C4Z 0.100(5) 0.093(4) 0.105(4) 0.038(3) 0.069(4) 0.038(3)
C5Z 0.083(4) 0.075(3) 0.088(3) 0.019(3) 0.041(3) 0.020(3)
C6Z 0.079(4) 0.085(4) 0.092(4) 0.006(3) 0.044(4) 0.006(3)

loop_
_atom_type_symbol
_atom_type_description
_atom_type_scat_dispersion_real
_atom_type_scat_dispersion_imag
_atom_type_scat_source
C C 0.0033 0.0016 'International Tables Vol C Tables 4.2.6.8 and 6.1.1.4'
H H 0.0000 0.0000 'International Tables Vol C Tables 4.2.6.8 and 6.1.1.4'
N N 0.0061 0.0033 'International Tables Vol C Tables 4.2.6.8 and 6.1.1.4'
Mo Mo -1.6832 0.6857 'International Tables Vol C Tables 4.2.6.8 and 6.1.1.4'

loop_
_geom_angle_atom_site_label_1
_geom_angle_atom_site_label_2
_geom_angle_atom_site_label_3
_geom_angle
C6 N10 C2 113.8(3)
C6 N10 C4 113.9(3)
C2 N10 C4 113.3(3)
C6 N10 Mo1 105.1(2)
C2 N10 Mo1 105.7(2)
C4 N10 Mo1 103.7(2)
N7 C1 C2 110.9(3)
N7 C1 H1A 109.5
C2 C1 H1A 109.5
N7 C1 H1B 109.5
C2 C1 H1B 109.5
H1A C1 H1B 108.1
N10 C2 C1 110.3(3)
N10 C2 H2A 109.6
C1 C2 H2A 109.6
N10 C2 H2B 109.6
C1 C2 H2B 109.6
H2A C2 H2B 108.1
N4 C3 C4 111.0(3)
N4 C3 H3A 109.4
C4 C3 H3A 109.4
N4 C3 H3B 109.4
C4 C3 H3B 109.4
H3A C3 H3B 108.0
N10 C4 C3 110.0(3)
N10 C4 H4A 109.7
C3 C4 H4A 109.7
N10 C4 H4B 109.7
C3 C4 H4B 109.7
H4A C4 H4B 108.2
N1 C5 C6 110.8(3)
N1 C5 H5A 109.5
C6 C5 H5A 109.5
N1 C5 H5B 109.5
C6 C5 H5B 109.5
H5A C5 H5B 108.1
N10 C6 C5 110.0(3)
N10 C6 H6A 109.7
C5 C6 H6A 109.7
N10 C6 H6B 109.7
C5 C6 H6B 109.7
H6A C6 H6B 108.2
N11 Mo1 N4 101.09(13)
N11 Mo1 N1 101.13(13)
N4 Mo1 N1 114.39(12)
N11 Mo1 N7 102.28(13)
N4 Mo1 N7 117.24(12)
N1 Mo1 N7 116.73(12)
N11 Mo1 N10 179.36(13)
N4 Mo1 N10 79.21(11)
N1 Mo1 N10 78.23(11)
N7 Mo1 N10 78.04(11)
C115 N1 C5 114.2(3)
C115 N1 Mo1 127.6(2)
C5 N1 Mo1 117.4(2)
C116 C115 C120 118.2(3)
C116 C115 N1 121.4(3)
C120 C115 N1 120.3(3)
C117 C116 C115 121.1(3)
C117 C116 H116 119.4
C115 C116 H116 119.4
C116 C117 C118 120.6(3)
C116 C117 N2 118.7(3)
C118 C117 N2 120.7(3)
C124 N2 C121 110.5(3)
C124 N2 C117 125.7(4)
C121 N2 C117 123.7(4)
C122 C121 N2 105.1(4)
C122 C121 C125 132.1(4)
N2 C121 C125 122.7(4)
C121 C125 C127 112.0(4)
C121 C125 C126 110.5(4)
C127 C125 C126 110.9(4)
C121 C125 H125 107.7
C127 C125 H125 107.7
C126 C125 H125 107.7
C125 C126 H12A 109.5
C125 C126 H12B 109.5
H12A C126 H12B 109.5
C125 C126 H12C 109.5
H12A C126 H12C 109.5
H12B C126 H12C 109.5
C125 C127 H12D 109.5
C125 C127 H12E 109.5
H12D C127 H12E 109.5
C125 C127 H12F 109.5
H12D C127 H12F 109.5
H12E C127 H12F 109.5
C121 C122 C123 109.2(4)
C121 C122 H122 125.4
C123 C122 H122 125.4
C124 C123 C122 108.7(4)
C124 C123 H123 125.7
C122 C123 H123 125.7
C123 C124 N2 106.5(4)
C123 C124 C128 131.6(4)
N2 C124 C128 121.8(4)
C124 C128 C130 111.2(4)
C124 C128 C129 111.5(5)
C130 C128 C129 109.1(4)
C124 C128 H128 108.3
C130 C128 H128 108.3
C129 C128 H128 108.3
C128 C129 H12G 109.5
C128 C129 H12H 109.5
H12G C129 H12H 109.5
C128 C129 H12I 109.5
H12G C129 H12I 109.5
H12H C129 H12I 109.5
C128 C130 H13A 109.5
C128 C130 H13B 109.5
H13A C130 H13B 109.5
C128 C130 H13C 109.5
H13A C130 H13C 109.5
H13B C130 H13C 109.5
C117 C118 C119 118.7(3)
C117 C118 H118 120.7
C119 C118 H118 120.7
C120 C119 C118 121.7(3)
C120 C119 N3 119.6(3)
C118 C119 N3 118.7(3)
C131 N3 C134 109.6(3)
C131 N3 C119 124.5(3)
C134 N3 C119 125.2(3)
C132 C131 N3 107.1(3)
C132 C131 C135 130.4(4)
N3 C131 C135 122.5(3)
C131 C135 C137 111.1(4)
C131 C135 C136 111.1(4)
C137 C135 C136 111.4(4)
C131 C135 H135 107.7
C137 C135 H135 107.7
C136 C135 H135 107.7
C135 C136 H13D 109.5
C135 C136 H13E 109.5
H13D C136 H13E 109.5
C135 C136 H13F 109.5
H13D C136 H13F 109.5
H13E C136 H13F 109.5
C135 C137 H13G 109.5
C135 C137 H13H 109.5
H13G C137 H13H 109.5
C135 C137 H13I 109.5
H13G C137 H13I 109.5
H13H C137 H13I 109.5
C131 C132 C133 108.2(4)
C131 C132 H132 125.9
C133 C132 H132 125.9
C134 C133 C132 108.9(4)
C134 C133 H133 125.6
C132 C133 H133 125.6
C133 C134 N3 106.2(3)
C133 C134 C138 132.2(4)
N3 C134 C138 121.6(4)
C134 C138 C140 112.3(4)
C134 C138 C139 109.9(4)
C140 C138 C139 110.6(4)
C134 C138 H138 108.0
C140 C138 H138 108.0
C139 C138 H138 108.0
C138 C139 H13J 109.5
C138 C139 H13K 109.5
H13J C139 H13K 109.5
C138 C139 H13L 109.5
H13J C139 H13L 109.5
H13K C139 H13L 109.5
C138 C140 H14A 109.5
C138 C140 H14B 109.5
H14A C140 H14B 109.5
C138 C140 H14C 109.5
H14A C140 H14C 109.5
H14B C140 H14C 109.5
C119 C120 C115 119.7(3)
C119 C120 H120 120.1
C115 C120 H120 120.1
C215 N4 C3 113.8(3)
C215 N4 Mo1 128.2(2)
C3 N4 Mo1 116.8(2)
C220 C215 C216 118.9(3)
C220 C215 N4 121.0(3)
C216 C215 N4 120.1(3)
C217 C216 C215 119.4(3)
C217 C216 H216 120.3
C215 C216 H216 120.3
C218 C217 C216 121.4(3)
C218 C217 N5 118.6(3)
C216 C217 N5 119.9(3)
C221 N5 C224 110.5(3)
C221 N5 C217 127.5(3)
C224 N5 C217 121.8(3)
C222 C221 N5 106.3(3)
C222 C221 C225 131.3(4)
N5 C221 C225 122.4(3)
C226 C225 C221 111.0(4)
C226 C225 C227 109.7(4)
C221 C225 C227 110.2(4)
C226 C225 H225 108.6
C221 C225 H225 108.6
C227 C225 H225 108.6
C225 C226 H22A 109.5
C225 C226 H22B 109.5
H22A C226 H22B 109.5
C225 C226 H22C 109.5
H22A C226 H22C 109.5
H22B C226 H22C 109.5
C225 C227 H22D 109.5
C225 C227 H22E 109.5
H22D C227 H22E 109.5
C225 C227 H22F 109.5
H22D C227 H22F 109.5
H22E C227 H22F 109.5
C221 C222 C223 108.1(4)
C221 C222 H222 126.0
C223 C222 H222 126.0
C224 C223 C222 109.0(4)
C224 C223 H223 125.5
C222 C223 H223 125.5
C223 C224 N5 106.2(4)
C223 C224 C228 132.4(4)
N5 C224 C228 121.3(3)
C230 C228 C229 111.9(4)
C230 C228 C224 112.8(4)
C229 C228 C224 109.4(4)
C230 C228 H228 107.5
C229 C228 H228 107.5
C224 C228 H228 107.5
C228 C229 H22G 109.5
C228 C229 H22H 109.5
H22G C229 H22H 109.5
C228 C229 H22I 109.5
H22G C229 H22I 109.5
H22H C229 H22I 109.5
C228 C230 H23A 109.5
C228 C230 H23B 109.5
H23A C230 H23B 109.5
C228 C230 H23C 109.5
H23A C230 H23C 109.5
H23B C230 H23C 109.5
C219 C218 C217 118.8(3)
C219 C218 H218 120.6
C217 C218 H218 120.6
C218 C219 C220 121.0(3)
C218 C219 N6 120.6(3)
C220 C219 N6 118.4(3)
C234 N6 C231 109.7(3)
C234 N6 C219 125.7(3)
C231 N6 C219 124.0(3)
C232 C231 N6 106.4(3)
C232 C231 C235 132.4(3)
N6 C231 C235 120.6(3)
C231 C235 C237 111.4(3)
C231 C235 C236 110.0(3)
C237 C235 C236 111.0(3)
C231 C235 H235 108.1
C237 C235 H235 108.1
C236 C235 H235 108.1
C235 C236 H23D 109.5
C235 C236 H23E 109.5
H23D C236 H23E 109.5
C235 C236 H23F 109.5
H23D C236 H23F 109.5
H23E C236 H23F 109.5
C235 C237 H23G 109.5
C235 C237 H23H 109.5
H23G C237 H23H 109.5
C235 C237 H23I 109.5
H23G C237 H23I 109.5
H23H C237 H23I 109.5
C231 C232 C233 108.8(3)
C231 C232 H232 125.6
C233 C232 H232 125.6
C234 C233 C232 108.6(3)
C234 C233 H233 125.7
C232 C233 H233 125.7
C233 C234 N6 106.5(3)
C233 C234 C238 131.0(3)
N6 C234 C238 122.5(3)
C234 C238 C240 111.7(3)
C234 C238 C239 112.3(3)
C240 C238 C239 109.5(3)
C234 C238 H238 107.7
C240 C238 H238 107.7
C239 C238 H238 107.7
C238 C239 H23J 109.5
C238 C239 H23K 109.5
H23J C239 H23K 109.5
C238 C239 H23L 109.5
H23J C239 H23L 109.5
H23K C239 H23L 109.5
C238 C240 H24A 109.5
C238 C240 H24B 109.5
H24A C240 H24B 109.5
C238 C240 H24C 109.5
H24A C240 H24C 109.5
H24B C240 H24C 109.5
C219 C220 C215 120.4(3)
C219 C220 H220 119.8
C215 C220 H220 119.8
C315 N7 C1 114.4(3)
C315 N7 Mo1 126.6(2)
C1 N7 Mo1 117.8(2)
C316 C315 C320 118.1(3)
C316 C315 N7 118.6(3)
C320 C315 N7 123.3(3)
C317 C316 C315 120.3(3)
C317 C316 H316 119.8
C315 C316 H316 119.8
C318 C317 C316 121.3(3)
C318 C317 N8 118.4(3)
C316 C317 N8 120.3(3)
C324 N8 C321 110.3(3)
C324 N8 C317 123.9(3)
C321 N8 C317 124.2(3)
C322 C321 N8 106.1(3)
C322 C321 C325 131.7(4)
N8 C321 C325 122.1(3)
C27C C325 C326 130.0(8)
C27C C325 C321 118.2(7)
C326 C325 C321 111.3(4)
C27C C325 C327 53.8(9)
C326 C325 C327 113.6(5)
C321 C325 C327 111.6(4)
C27C C325 C26C 114.8(10)
C326 C325 C26C 52.5(8)
C321 C325 C26C 107.4(6)
C327 C325 C26C 67.7(8)
C27C C325 H25C 53.1
C326 C325 H25C 106.6
C321 C325 H25C 106.6
C327 C325 H25C 106.6
C26C C325 H25C 145.0
C27C C325 H25D 105.1
C326 C325 H25D 53.1
C321 C325 H25D 105.1
C327 C325 H25D 143.2
C26C C325 H25D 105.1
H25C C325 H25D 57.6
C325 C326 H32A 109.5
C325 C326 H32B 109.5
H32A C326 H32B 109.5
C325 C326 H32C 109.5
H32A C326 H32C 109.5
H32B C326 H32C 109.5
C325 C327 H32D 109.5
C325 C327 H32E 109.5
H32D C327 H32E 109.5
C325 C327 H32F 109.5
H32D C327 H32F 109.5
H32E C327 H32F 109.5
C325 C26C H26A 109.5
C325 C26C H26B 109.5
H26A C26C H26B 109.5
C325 C26C H26C 109.5
H26A C26C H26C 109.5
H26B C26C H26C 109.5
C325 C27C H27A 109.5
C325 C27C H27B 109.5
H27A C27C H27B 109.5
C325 C27C H27C 109.5
H27A C27C H27C 109.5
H27B C27C H27C 109.5
C321 C322 C323 109.1(4)
C321 C322 H322 125.5
C323 C322 H322 125.5
C324 C323 C322 108.1(3)
C324 C323 H323 125.9
C322 C323 H323 125.9
C323 C324 N8 106.4(3)
C323 C324 C328 132.2(4)
N8 C324 C328 121.3(3)
C324 C328 C330 112.6(3)
C324 C328 C329 111.2(3)
C330 C328 C329 108.7(3)
C324 C328 H328 108.1
C330 C328 H328 108.1
C329 C328 H328 108.1
C328 C329 H32G 109.5
C328 C329 H32H 109.5
H32G C329 H32H 109.5
C328 C329 H32I 109.5
H32G C329 H32I 109.5
H32H C329 H32I 109.5
C328 C330 H33A 109.5
C328 C330 H33B 109.5
H33A C330 H33B 109.5
C328 C330 H33C 109.5
H33A C330 H33C 109.5
H33B C330 H33C 109.5
C317 C318 C319 119.1(3)
C317 C318 H318 120.4
C319 C318 H318 120.4
C318 C319 C320 120.7(3)
C318 C319 N9 117.5(3)
C320 C319 N9 121.8(3)
C331 N9 C334 110.1(3)
C331 N9 C319 123.8(3)
C334 N9 C319 124.9(3)
C332 C331 N9 106.1(3)
C332 C331 C335 130.6(3)
N9 C331 C335 123.2(3)
C331 C335 C337 112.6(3)
C331 C335 C336 110.9(3)
C337 C335 C336 110.0(3)
C331 C335 H335 107.7
C337 C335 H335 107.7
C336 C335 H335 107.7
C335 C336 H33D 109.5
C335 C336 H33E 109.5
H33D C336 H33E 109.5
C335 C336 H33F 109.5
H33D C336 H33F 109.5
H33E C336 H33F 109.5
C335 C337 H33G 109.5
C335 C337 H33H 109.5
H33G C337 H33H 109.5
C335 C337 H33I 109.5
H33G C337 H33I 109.5
H33H C337 H33I 109.5
C331 C332 C333 109.1(3)
C331 C332 H332 125.4
C333 C332 H332 125.4
C334 C333 C332 108.1(3)
C334 C333 H333 126.0
C332 C333 H333 126.0
C333 C334 N9 106.6(3)
C333 C334 C338 130.7(4)
N9 C334 C338 122.4(3)
C334 C338 C340 111.6(4)
C334 C338 C339 110.9(4)
C340 C338 C339 110.3(4)
C334 C338 H338 108.0
C340 C338 H338 108.0
C339 C338 H338 108.0
C338 C339 H33J 109.5
C338 C339 H33K 109.5
H33J C339 H33K 109.5
C338 C339 H33L 109.5
H33J C339 H33L 109.5
H33K C339 H33L 109.5
C338 C340 H34A 109.5
C338 C340 H34B 109.5
H34A C340 H34B 109.5
C338 C340 H34C 109.5
H34A C340 H34C 109.5
H34B C340 H34C 109.5
C319 C320 C315 120.0(3)
C319 C320 H320 120.0
C315 C320 H320 120.0
C10 N21 C12 114.0(3)
C10 N21 C8 113.1(3)
C12 N21 C8 113.8(3)
C10 N21 Mo2 104.8(2)
C12 N21 Mo2 105.9(2)
C8 N21 Mo2 104.0(2)
N18 C7 C8 110.4(3)
N18 C7 H7A 109.6
C8 C7 H7A 109.6
N18 C7 H7B 109.6
C8 C7 H7B 109.6
H7A C7 H7B 108.1
N21 C8 C7 110.2(3)
N21 C8 H8A 109.6
C7 C8 H8A 109.6
N21 C8 H8B 109.6
C7 C8 H8B 109.6
H8A C8 H8B 108.1
N15 C9 C10 110.4(3)
N15 C9 H9A 109.6
C10 C9 H9A 109.6
N15 C9 H9B 109.6
C10 C9 H9B 109.6
H9A C9 H9B 108.1
N21 C10 C9 110.4(3)
N21 C10 H10A 109.6
C9 C10 H10A 109.6
N21 C10 H10B 109.6
C9 C10 H10B 109.6
H10A C10 H10B 108.1
N12 C11 C12 111.2(3)
N12 C11 H11A 109.4
C12 C11 H11A 109.4
N12 C11 H11B 109.4
C12 C11 H11B 109.4
H11A C11 H11B 108.0
N21 C12 C11 110.1(3)
N21 C12 H12J 109.6
C11 C12 H12J 109.6
N21 C12 H12K 109.6
C11 C12 H12K 109.6
H12J C12 H12K 108.2
N22 Mo2 N18 101.17(13)
N22 Mo2 N15 101.44(13)
N18 Mo2 N15 115.12(11)
N22 Mo2 N12 102.12(12)
N18 Mo2 N12 113.81(12)
N15 Mo2 N12 119.27(11)
N22 Mo2 N21 179.44(12)
N18 Mo2 N21 78.52(10)
N15 Mo2 N21 78.29(11)
N12 Mo2 N21 78.44(10)
C415 N12 C11 114.6(3)
C415 N12 Mo2 126.7(2)
C11 N12 Mo2 117.3(2)
C420 C415 C416 118.0(3)
C420 C415 N12 121.9(3)
C416 C415 N12 120.1(3)
C417 C416 C415 120.5(3)
C417 C416 H416 119.8
C415 C416 H416 119.8
C416 C417 C418 121.4(3)
C416 C417 N13 120.2(3)
C418 C417 N13 118.4(3)
C424 N13 C421 110.5(3)
C424 N13 C417 123.7(3)
C421 N13 C417 125.5(3)
C422 C421 N13 106.1(3)
C422 C421 C425 131.6(4)
N13 C421 C425 122.3(3)
C421 C425 C427 112.9(4)
C421 C425 C426 112.4(4)
C427 C425 C426 110.5(4)
C421 C425 H425 106.9
C427 C425 H425 106.9
C426 C425 H425 106.9
C425 C426 H42A 109.5
C425 C426 H42B 109.5
H42A C426 H42B 109.5
C425 C426 H42C 109.5
H42A C426 H42C 109.5
H42B C426 H42C 109.5
C425 C427 H42D 109.5
C425 C427 H42E 109.5
H42D C427 H42E 109.5
C425 C427 H42F 109.5
H42D C427 H42F 109.5
H42E C427 H42F 109.5
C421 C422 C423 109.1(4)
C421 C422 H422 125.4
C423 C422 H422 125.4
C424 C423 C422 108.2(4)
C424 C423 H423 125.9
C422 C423 H423 125.9
C423 C424 N13 106.1(3)
C423 C424 C428 131.1(4)
N13 C424 C428 122.8(3)
C424 C428 C430 112.1(3)
C424 C428 C429 112.3(3)
C430 C428 C429 109.0(3)
C424 C428 H428 107.7
C430 C428 H428 107.7
C429 C428 H428 107.7
C428 C429 H42G 109.5
C428 C429 H42H 109.5
H42G C429 H42H 109.5
C428 C429 H42I 109.5
H42G C429 H42I 109.5
H42H C429 H42I 109.5
C428 C430 H43A 109.5
C428 C430 H43B 109.5
H43A C430 H43B 109.5
C428 C430 H43C 109.5
H43A C430 H43C 109.5
H43B C430 H43C 109.5
C419 C418 C417 118.6(3)
C419 C418 H418 120.7
C417 C418 H418 120.7
C418 C419 C420 120.8(3)
C418 C419 N14 119.6(3)
C420 C419 N14 119.5(3)
C431 N14 C434 110.0(3)
C431 N14 C419 125.9(3)
C434 N14 C419 124.0(3)
C432 C431 N14 106.1(3)
C432 C431 C435 131.3(4)
N14 C431 C435 122.5(3)
C431 C435 C437 110.7(3)
C431 C435 C436 111.1(3)
C437 C435 C436 110.3(4)
C431 C435 H435 108.2
C437 C435 H435 108.2
C436 C435 H435 108.2
C435 C436 H43D 109.5
C435 C436 H43E 109.5
H43D C436 H43E 109.5
C435 C436 H43F 109.5
H43D C436 H43F 109.5
H43E C436 H43F 109.5
C435 C437 H43G 109.5
C435 C437 H43H 109.5
H43G C437 H43H 109.5
C435 C437 H43I 109.5
H43G C437 H43I 109.5
H43H C437 H43I 109.5
C431 C432 C433 109.2(3)
C431 C432 H432 125.4
C433 C432 H432 125.4
C434 C433 C432 108.0(3)
C434 C433 H433 126.0
C432 C433 H433 126.0
C433 C434 N14 106.8(3)
C433 C434 C438 131.0(3)
N14 C434 C438 121.8(3)
C434 C438 C440 111.1(3)
C434 C438 C439 110.6(3)
C440 C438 C439 110.2(3)
C434 C438 H438 108.3
C440 C438 H438 108.3
C439 C438 H438 108.3
C438 C439 H43J 109.5
C438 C439 H43K 109.5
H43J C439 H43K 109.5
C438 C439 H43L 109.5
H43J C439 H43L 109.5
H43K C439 H43L 109.5
C438 C440 H44A 109.5
C438 C440 H44B 109.5
H44A C440 H44B 109.5
C438 C440 H44C 109.5
H44A C440 H44C 109.5
H44B C440 H44C 109.5
C419 C420 C415 120.6(3)
C419 C420 H420 119.7
C415 C420 H420 119.7
C515 N15 C15E 0.6(12)
C515 N15 C9 113.9(6)
C15E N15 C9 113.4(8)
C515 N15 Mo2 127.3(5)
C15E N15 Mo2 127.9(7)
C9 N15 Mo2 117.8(2)
C516 C515 C520 119.1(9)
C516 C515 N15 120.9(10)
C520 C515 N15 119.9(9)
C517 C516 C515 119.7(10)
C517 C516 H516 120.2
C515 C516 H516 120.2
C518 C517 C516 121.7(9)
C518 C517 N16 119.5(10)
C516 C517 N16 118.7(10)
C524 N16 C521 110.3(7)
C524 N16 C517 124.5(10)
C521 N16 C517 125.2(10)
C522 C521 N16 106.0(7)
C522 C521 C525 131.2(9)
N16 C521 C525 122.8(9)
C526 C525 C521 111.8(8)
C526 C525 C527 109.8(7)
C521 C525 C527 109.6(8)
C526 C525 H525 108.5
C521 C525 H525 108.5
C527 C525 H525 108.5
C525 C526 H52A 109.5
C525 C526 H52B 109.5
H52A C526 H52B 109.5
C525 C526 H52C 109.5
H52A C526 H52C 109.5
H52B C526 H52C 109.5
C525 C527 H52D 109.5
C525 C527 H52E 109.5
H52D C527 H52E 109.5
C525 C527 H52F 109.5
H52D C527 H52F 109.5
H52E C527 H52F 109.5
C521 C522 C523 109.3(8)
C521 C522 H522 125.3
C523 C522 H522 125.3
C524 C523 C522 108.0(8)
C524 C523 H523 126.0
C522 C523 H523 126.0
C523 C524 N16 106.4(7)
C523 C524 C528 132.2(10)
N16 C524 C528 121.2(9)
C524 C528 C529 110.7(10)
C524 C528 C530 112.1(10)
C529 C528 C530 110.7(8)
C524 C528 H528 107.7
C529 C528 H528 107.7
C530 C528 H528 107.7
C528 C529 H52G 109.5
C528 C529 H52H 109.5
H52G C529 H52H 109.5
C528 C529 H52I 109.5
H52G C529 H52I 109.5
H52H C529 H52I 109.5
C528 C530 H53A 109.5
C528 C530 H53B 109.5
H53A C530 H53B 109.5
C528 C530 H53C 109.5
H53A C530 H53C 109.5
H53B C530 H53C 109.5
C517 C518 C519 118.1(10)
C517 C518 H518 121.0
C519 C518 H518 121.0
C520 C519 C518 121.5(9)
C520 C519 N17 118.7(10)
C518 C519 N17 119.8(10)
C531 N17 C534 109.9(7)
C531 N17 C519 125.3(10)
C534 N17 C519 124.3(10)
C532 C531 N17 106.7(7)
C532 C531 C535 131.2(8)
N17 C531 C535 122.1(8)
C531 C535 C536 111.1(9)
C531 C535 C537 112.8(9)
C536 C535 C537 109.5(12)
C531 C535 H535 107.7
C536 C535 H535 107.7
C537 C535 H535 107.7
C535 C536 H53D 109.5
C535 C536 H53E 109.5
H53D C536 H53E 109.5
C535 C536 H53F 109.5
H53D C536 H53F 109.5
H53E C536 H53F 109.5
C535 C537 H53G 109.5
C535 C537 H53H 109.5
H53G C537 H53H 109.5
C535 C537 H53I 109.5
H53G C537 H53I 109.5
H53H C537 H53I 109.5
C531 C532 C533 108.1(7)
C531 C532 H532 125.9
C533 C532 H532 125.9
C534 C533 C532 108.8(7)
C534 C533 H533 125.6
C532 C533 H533 125.6
C533 C534 N17 106.5(6)
C533 C534 C538 131.1(8)
N17 C534 C538 122.2(8)
C534 C538 C539 111.2(8)
C534 C538 C540 110.7(8)
C539 C538 C540 111.3(8)
C534 C538 H538 107.8
C539 C538 H538 107.8
C540 C538 H538 107.8
C538 C539 H53J 109.5
C538 C539 H53K 109.5
H53J C539 H53K 109.5
C538 C539 H53L 109.5
H53J C539 H53L 109.5
H53K C539 H53L 109.5
C538 C540 H54A 109.5
C538 C540 H54B 109.5
H54A C540 H54B 109.5
C538 C540 H54C 109.5
H54A C540 H54C 109.5
H54B C540 H54C 109.5
C519 C520 C515 119.8(10)
C519 C520 H520 120.1
C515 C520 H520 120.1
C16E C15E C20E 117.5(12)
C16E C15E N15 121.7(13)
C20E C15E N15 120.8(13)
C17E C16E C15E 120.9(13)
C17E C16E H16E 119.5
C15E C16E H16E 119.5
C18E C17E C16E 120.9(12)
C18E C17E N16E 118.1(14)
C16E C17E N16E 121.0(13)
C24E N16E C21E 109.3(9)
C24E N16E C17E 124.8(14)
C21E N16E C17E 125.9(14)
C22E C21E N16E 106.9(9)
C22E C21E C25E 131.7(12)
N16E C21E C25E 121.4(12)
C21E C25E C26E 111.9(11)
C21E C25E C27E 111.3(11)
C26E C25E C27E 109.0(11)
C21E C25E H25E 108.2
C26E C25E H25E 108.2
C27E C25E H25E 108.2
C25E C26E H26D 109.5
C25E C26E H26E 109.5
H26D C26E H26E 109.5
C25E C26E H26F 109.5
H26D C26E H26F 109.5
H26E C26E H26F 109.5
C25E C27E H27D 109.5
C25E C27E H27E 109.5
H27D C27E H27E 109.5
C25E C27E H27F 109.5
H27D C27E H27F 109.5
H27E C27E H27F 109.5
C21E C22E C23E 108.7(10)
C21E C22E H22J 125.6
C23E C22E H22J 125.6
C24E C23E C22E 108.3(10)
C24E C23E H23M 125.8
C22E C23E H23M 125.8
C23E C24E N16E 106.8(10)
C23E C24E C28E 130.0(13)
N16E C24E C28E 123.1(13)
C24E C28E C30E 110.9(14)
C24E C28E C29E 110.7(14)
C30E C28E C29E 109.6(12)
C24E C28E H28E 108.5
C30E C28E H28E 108.5
C29E C28E H28E 108.5
C28E C29E H29A 109.5
C28E C29E H29B 109.5
H29A C29E H29B 109.5
C28E C29E H29C 109.5
H29A C29E H29C 109.5
H29B C29E H29C 109.5
C28E C30E H30A 109.5
C28E C30E H30B 109.5
H30A C30E H30B 109.5
C28E C30E H30C 109.5
H30A C30E H30C 109.5
H30B C30E H30C 109.5
C19E C18E C17E 118.8(13)
C19E C18E H18E 120.6
C17E C18E H18E 120.6
C18E C19E C20E 120.8(12)
C18E C19E N17E 118.5(13)
C20E C19E N17E 120.7(13)
C34E N17E C31E 109.2(9)
C34E N17E C19E 125.1(13)
C31E N17E C19E 125.3(13)
C32E C31E N17E 106.5(9)
C32E C31E C35E 131.2(12)
N17E C31E C35E 122.2(12)
C31E C35E C36E 111.0(13)
C31E C35E C37E 111.7(13)
C36E C35E C37E 110.4(15)
C31E C35E H35E 107.9
C36E C35E H35E 107.9
C37E C35E H35E 107.9
C35E C36E H36A 109.5
C35E C36E H36B 109.5
H36A C36E H36B 109.5
C35E C36E H36C 109.5
H36A C36E H36C 109.5
H36B C36E H36C 109.5
C35E C37E H37A 109.5
C35E C37E H37B 109.5
H37A C37E H37B 109.5
C35E C37E H37C 109.5
H37A C37E H37C 109.5
H37B C37E H37C 109.5
C31E C32E C33E 109.1(10)
C31E C32E H32J 125.5
C33E C32E H32J 125.5
C34E C33E C32E 107.9(9)
C34E C33E H33M 126.0
C32E C33E H33M 126.0
C33E C34E N17E 107.2(9)
C33E C34E C38E 130.4(11)
N17E C34E C38E 121.9(11)
C34E C38E C40E 111.7(11)
C34E C38E C39E 111.8(12)
C40E C38E C39E 109.1(12)
C34E C38E H38E 108.0
C40E C38E H38E 108.0
C39E C38E H38E 108.0
C38E C39E H39A 109.5
C38E C39E H39B 109.5
H39A C39E H39B 109.5
C38E C39E H39C 109.5
H39A C39E H39C 109.5
H39B C39E H39C 109.5
C38E C40E H40A 109.5
C38E C40E H40B 109.5
H40A C40E H40B 109.5
C38E C40E H40C 109.5
H40A C40E H40C 109.5
H40B C40E H40C 109.5
C19E C20E C15E 121.1(13)
C19E C20E H20E 119.5
C15E C20E H20E 119.5
C615 N18 C15F 4.3(10)
C615 N18 C7 113.5(4)
C15F N18 C7 115.3(9)
C615 N18 Mo2 127.7(4)
C15F N18 Mo2 126.5(8)
C7 N18 Mo2 117.7(2)
C620 C615 C616 118.5(6)
C620 C615 N18 119.4(6)
C616 C615 N18 122.1(7)
C617 C616 C615 120.6(7)
C617 C616 H616 119.7
C615 C616 H616 119.7
C618 C617 C616 120.0(6)
C618 C617 N19 120.3(6)
C616 C617 N19 119.7(6)
C621 N19 C624 108.3(5)
C621 N19 C617 125.1(6)
C624 N19 C617 126.6(6)
N19 C621 C622 107.1(6)
N19 C621 C625 123.7(6)
C622 C621 C625 129.0(7)
C621 C625 C627 111.1(7)
C621 C625 C626 110.8(7)
C627 C625 C626 111.6(8)
C621 C625 H625 107.7
C627 C625 H625 107.7
C626 C625 H625 107.7
C625 C626 H62A 109.5
C625 C626 H62B 109.5
H62A C626 H62B 109.5
C625 C626 H62C 109.5
H62A C626 H62C 109.5
H62B C626 H62C 109.5
C625 C627 H62D 109.5
C625 C627 H62E 109.5
H62D C627 H62E 109.5
C625 C627 H62F 109.5
H62D C627 H62F 109.5
H62E C627 H62F 109.5
C621 C622 C623 109.4(6)
C621 C622 H622 125.3
C623 C622 H622 125.3
C624 C623 C622 106.6(6)
C624 C623 H623 126.7
C622 C623 H623 126.7
C623 C624 N19 108.6(6)
C623 C624 C628 126.8(7)
N19 C624 C628 124.0(6)
C624 C628 C630 111.5(7)
C624 C628 C629 106.7(7)
C630 C628 C629 112.9(6)
C624 C628 H628 108.6
C630 C628 H628 108.6
C629 C628 H628 108.6
C628 C629 H62G 109.5
C628 C629 H62H 109.5
H62G C629 H62H 109.5
C628 C629 H62I 109.5
H62G C629 H62I 109.5
H62H C629 H62I 109.5
C628 C630 H63A 109.5
C628 C630 H63B 109.5
H63A C630 H63B 109.5
C628 C630 H63C 109.5
H63A C630 H63C 109.5
H63B C630 H63C 109.5
C619 C618 C617 119.6(6)
C619 C618 H618 120.2
C617 C618 H618 120.2
C618 C619 C620 120.2(6)
C618 C619 N20 121.3(6)
C620 C619 N20 118.5(6)
C631 N20 C634 110.0(5)
C631 N20 C619 125.9(6)
C634 N20 C619 124.1(6)
C632 C631 N20 106.3(5)
C632 C631 C635 129.3(6)
N20 C631 C635 124.0(6)
C631 C635 C637 111.5(6)
C631 C635 C636 110.9(7)
C637 C635 C636 108.5(8)
C631 C635 H635 108.6
C637 C635 H635 108.6
C636 C635 H635 108.6
C635 C636 H63D 109.5
C635 C636 H63E 109.5
H63D C636 H63E 109.5
C635 C636 H63F 109.5
H63D C636 H63F 109.5
H63E C636 H63F 109.5
C635 C637 H63G 109.5
C635 C637 H63H 109.5
H63G C637 H63H 109.5
C635 C637 H63I 109.5
H63G C637 H63I 109.5
H63H C637 H63I 109.5
C631 C632 C633 108.6(6)
C631 C632 H632 125.7
C633 C632 H632 125.7
C634 C633 C632 108.0(6)
C634 C633 H633 126.0
C632 C633 H633 126.0
C633 C634 N20 107.1(5)
C633 C634 C638 130.0(7)
N20 C634 C638 122.7(7)
C634 C638 C640 110.7(7)
C634 C638 C639 111.5(7)
C640 C638 C639 107.2(8)
C634 C638 H638 109.1
C640 C638 H638 109.1
C639 C638 H638 109.1
C638 C639 H63J 109.5
C638 C639 H63K 109.5
H63J C639 H63K 109.5
C638 C639 H63L 109.5
H63J C639 H63L 109.5
H63K C639 H63L 109.5
C638 C640 H64A 109.5
C638 C640 H64B 109.5
H64A C640 H64B 109.5
C638 C640 H64C 109.5
H64A C640 H64C 109.5
H64B C640 H64C 109.5
C615 C620 C619 120.8(7)
C615 C620 H620 119.6
C619 C620 H620 119.6
C16F C15F C20F 117.8(13)
C16F C15F N18 122.0(14)
C20F C15F N18 120.2(14)
C17F C16F C15F 121.0(14)
C17F C16F H16F 119.5
C15F C16F H16F 119.5
C18F C17F C16F 120.3(13)
C18F C17F N19F 120.0(14)
C16F C17F N19F 118.7(13)
C21F N19F C24F 113.8(10)
C21F N19F C17F 122.6(15)
C24F N19F C17F 123.3(15)
C22F C21F N19F 105.6(10)
C22F C21F C25F 131.5(12)
N19F C21F C25F 122.9(11)
C26F C25F C21F 115.9(13)
C26F C25F C27F 112.6(13)
C21F C25F C27F 110.9(12)
C26F C25F H25F 105.5
C21F C25F H25F 105.5
C27F C25F H25F 105.5
C25F C26F H26G 109.5
C25F C26F H26H 109.5
H26G C26F H26H 109.5
C25F C26F H26I 109.5
H26G C26F H26I 109.5
H26H C26F H26I 109.5
C25F C27F H27G 109.5
C25F C27F H27H 109.5
H27G C27F H27H 109.5
C25F C27F H27I 109.5
H27G C27F H27I 109.5
H27H C27F H27I 109.5
C21F C22F C23F 107.3(11)
C21F C22F H22K 126.3
C23F C22F H22K 126.3
C24F C23F C22F 112.7(11)
C24F C23F H23N 123.7
C22F C23F H23N 123.7
C23F C24F N19F 100.5(10)
C23F C24F C28F 136.3(14)
N19F C24F C28F 122.6(14)
C24F C28F C30F 125.7(15)
C24F C28F C29F 126.7(16)
C30F C28F C29F 106.0(13)
C24F C28F H28F 94.1
C30F C28F H28F 94.1
C29F C28F H28F 94.1
C28F C29F H29D 109.5
C28F C29F H29E 109.5
H29D C29F H29E 109.5
C28F C29F H29F 109.5
H29D C29F H29F 109.5
H29E C29F H29F 109.5
C28F C30F H30D 109.5
C28F C30F H30E 109.5
H30D C30F H30E 109.5
C28F C30F H30F 109.5
H30D C30F H30F 109.5
H30E C30F H30F 109.5
C19F C18F C17F 118.0(14)
C19F C18F H18F 121.0
C17F C18F H18F 121.0
C18F C19F C20F 122.0(14)
C18F C19F N20F 118.5(14)
C20F C19F N20F 119.4(15)
C31F N20F C34F 110.3(10)
C31F N20F C19F 125.8(15)
C34F N20F C19F 122.9(14)
C32F C31F N20F 106.3(11)
C32F C31F C35F 134.7(15)
N20F C31F C35F 119.0(14)
C31F C35F C37F 111.4(16)
C31F C35F C36F 110.5(16)
C37F C35F C36F 109.8(18)
C31F C35F H35F 108.4
C37F C35F H35F 108.4
C36F C35F H35F 108.4
C35F C36F H36D 109.5
C35F C36F H36E 109.5
H36D C36F H36E 109.5
C35F C36F H36F 109.5
H36D C36F H36F 109.5
H36E C36F H36F 109.5
C35F C37F H37D 109.5
C35F C37F H37E 109.5
H37D C37F H37E 109.5
C35F C37F H37F 109.5
H37D C37F H37F 109.5
H37E C37F H37F 109.5
C31F C32F C33F 108.6(12)
C31F C32F H32K 125.7
C33F C32F H32K 125.7
C34F C33F C32F 109.1(12)
C34F C33F H33N 125.5
C32F C33F H33N 125.5
C33F C34F N20F 105.6(11)
C33F C34F C38F 134.0(15)
N20F C34F C38F 120.4(14)
C34F C38F C40F 112.7(16)
C34F C38F C39F 112.7(17)
C40F C38F C39F 111.2(17)
C34F C38F H38F 106.6
C40F C38F H38F 106.6
C39F C38F H38F 106.6
C38F C39F H39D 109.5
C38F C39F H39E 109.5
H39D C39F H39E 109.5
C38F C39F H39F 109.5
H39D C39F H39F 109.5
H39E C39F H39F 109.5
C38F C40F H40D 109.5
C38F C40F H40E 109.5
H40D C40F H40E 109.5
C38F C40F H40F 109.5
H40D C40F H40F 109.5
H40E C40F H40F 109.5
C19F C20F C15F 119.9(14)
C19F C20F H20F 120.0
C15F C20F H20F 120.0
C6X C1X C2X 119.5(5)
C6X C1X H1X 120.2
C2X C1X H1X 120.2
C1X C2X C3X 118.3(5)
C1X C2X H2X 120.9
C3X C2X H2X 120.9
C4X C3X C2X 120.3(5)
C4X C3X H3X 119.9
C2X C3X H3X 119.9
C5X C4X C3X 121.3(5)
C5X C4X H4X 119.4
C3X C4X H4X 119.4
C4X C5X C6X 119.1(6)
C4X C5X H5X 120.5
C6X C5X H5X 120.5
C5X C6X C1X 121.6(6)
C5X C6X H6X 119.2
C1X C6X H6X 119.2
C6Y C1Y C2Y 119.2(4)
C6Y C1Y H1Y 120.4
C2Y C1Y H1Y 120.4
C3Y C2Y C1Y 119.6(4)
C3Y C2Y H2Y 120.2
C1Y C2Y H2Y 120.2
C4Y C3Y C2Y 120.5(4)
C4Y C3Y H3Y 119.8
C2Y C3Y H3Y 119.8
C3Y C4Y C5Y 120.3(4)
C3Y C4Y H4Y 119.8
C5Y C4Y H4Y 119.8
C4Y C5Y C6Y 119.3(4)
C4Y C5Y H5Y 120.3
C6Y C5Y H5Y 120.3
C1Y C6Y C5Y 121.0(4)
C1Y C6Y H6Y 119.5
C5Y C6Y H6Y 119.5
C2Z C1Z C6Z 119.5(6)
C2Z C1Z H1Z 120.3
C6Z C1Z H1Z 120.3
C1Z C2Z C3Z 119.4(6)
C1Z C2Z H2Z 120.3
C3Z C2Z H2Z 120.3
C4Z C3Z C2Z 120.5(6)
C4Z C3Z H3Z 119.8
C2Z C3Z H3Z 119.8
C3Z C4Z C5Z 121.2(6)
C3Z C4Z H4Z 119.4
C5Z C4Z H4Z 119.4
C4Z C5Z C6Z 118.7(6)
C4Z C5Z H5Z 120.6
C6Z C5Z H5Z 120.6
C1Z C6Z C5Z 120.7(6)
C1Z C6Z H6Z 119.6
C5Z C6Z H6Z 119.6

loop_
_geom_bond_atom_site_label_1
_geom_bond_atom_site_label_2
_geom_bond_distance
N10 C6 1.469(5)
N10 C2 1.479(4)
N10 C4 1.479(5)
N10 Mo1 2.389(3)
C1 N7 1.492(4)
C1 C2 1.515(5)
C1 H1A 0.9900
C1 H1B 0.9900
C2 H2A 0.9900
C2 H2B 0.9900
C3 N4 1.481(4)
C3 C4 1.521(5)
C3 H3A 0.9900
C3 H3B 0.9900
C4 H4A 0.9900
C4 H4B 0.9900
C5 N1 1.485(4)
C5 C6 1.510(5)
C5 H5A 0.9900
C5 H5B 0.9900
C6 H6A 0.9900
C6 H6B 0.9900
N11 Mo1 1.662(3)
Mo1 N4 1.998(3)
Mo1 N1 1.998(3)
Mo1 N7 2.016(3)
N1 C115 1.431(4)
C115 C116 1.402(5)
C115 C120 1.403(5)
C116 C117 1.381(5)
C116 H116 0.9500
C117 C118 1.381(5)
C117 N2 1.441(4)
N2 C124 1.380(5)
N2 C121 1.406(5)
C121 C122 1.380(6)
C121 C125 1.499(6)
C125 C127 1.516(6)
C125 C126 1.534(6)
C125 H125 1.0000
C126 H12A 0.9800
C126 H12B 0.9800
C126 H12C 0.9800
C127 H12D 0.9800
C127 H12E 0.9800
C127 H12F 0.9800
C122 C123 1.396(6)
C122 H122 0.9500
C123 C124 1.373(5)
C123 H123 0.9500
C124 C128 1.484(6)
C128 C130 1.532(6)
C128 C129 1.542(7)
C128 H128 1.0000
C129 H12G 0.9800
C129 H12H 0.9800
C129 H12I 0.9800
C130 H13A 0.9800
C130 H13B 0.9800
C130 H13C 0.9800
C118 C119 1.392(5)
C118 H118 0.9500
C119 C120 1.382(5)
C119 N3 1.438(4)
N3 C131 1.388(4)
N3 C134 1.390(4)
C131 C132 1.361(5)
C131 C135 1.506(5)
C135 C137 1.523(6)
C135 C136 1.532(6)
C135 H135 1.0000
C136 H13D 0.9800
C136 H13E 0.9800
C136 H13F 0.9800
C137 H13G 0.9800
C137 H13H 0.9800
C137 H13I 0.9800
C132 C133 1.403(6)
C132 H132 0.9500
C133 C134 1.369(5)
C133 H133 0.9500
C134 C138 1.501(6)
C138 C140 1.525(6)
C138 C139 1.533(6)
C138 H138 1.0000
C139 H13J 0.9800
C139 H13K 0.9800
C139 H13L 0.9800
C140 H14A 0.9800
C140 H14B 0.9800
C140 H14C 0.9800
C120 H120 0.9500
N4 C215 1.431(4)
C215 C220 1.399(5)
C215 C216 1.408(5)
C216 C217 1.396(5)
C216 H216 0.9500
C217 C218 1.394(5)
C217 N5 1.438(4)
N5 C221 1.389(4)
N5 C224 1.389(5)
C221 C222 1.372(5)
C221 C225 1.505(5)
C225 C226 1.494(6)
C225 C227 1.532(6)
C225 H225 1.0000
C226 H22A 0.9800
C226 H22B 0.9800
C226 H22C 0.9800
C227 H22D 0.9800
C227 H22E 0.9800
C227 H22F 0.9800
C222 C223 1.413(6)
C222 H222 0.9500
C223 C224 1.362(5)
C223 H223 0.9500
C224 C228 1.531(5)
C228 C230 1.487(6)
C228 C229 1.523(6)
C228 H228 1.0000
C229 H22G 0.9800
C229 H22H 0.9800
C229 H22I 0.9800
C230 H23A 0.9800
C230 H23B 0.9800
C230 H23C 0.9800
C218 C219 1.377(5)
C218 H218 0.9500
C219 C220 1.395(5)
C219 N6 1.436(4)
N6 C234 1.397(4)
N6 C231 1.401(4)
C231 C232 1.363(5)
C231 C235 1.502(5)
C235 C237 1.528(5)
C235 C236 1.535(5)
C235 H235 1.0000
C236 H23D 0.9800
C236 H23E 0.9800
C236 H23F 0.9800
C237 H23G 0.9800
C237 H23H 0.9800
C237 H23I 0.9800
C232 C233 1.412(5)
C232 H232 0.9500
C233 C234 1.366(5)
C233 H233 0.9500
C234 C238 1.499(5)
C238 C240 1.525(5)
C238 C239 1.530(5)
C238 H238 1.0000
C239 H23J 0.9800
C239 H23K 0.9800
C239 H23L 0.9800
C240 H24A 0.9800
C240 H24B 0.9800
C240 H24C 0.9800
C220 H220 0.9500
N7 C315 1.418(4)
C315 C316 1.401(5)
C315 C320 1.407(5)
C316 C317 1.378(5)
C316 H316 0.9500
C317 C318 1.378(5)
C317 N8 1.437(4)
N8 C324 1.388(5)
N8 C321 1.396(4)
C321 C322 1.359(5)
C321 C325 1.496(5)
C325 C27C 1.446(10)
C325 C326 1.459(7)
C325 C327 1.537(7)
C325 C26C 1.571(10)
C325 H25C 1.0000
C325 H25D 1.0000
C326 H32A 0.9800
C326 H32B 0.9800
C326 H32C 0.9800
C327 H32D 0.9800
C327 H32E 0.9800
C327 H32F 0.9800
C26C H26A 0.9800
C26C H26B 0.9800
C26C H26C 0.9800
C27C H27A 0.9800
C27C H27B 0.9800
C27C H27C 0.9800
C322 C323 1.415(5)
C322 H322 0.9500
C323 C324 1.371(5)
C323 H323 0.9500
C324 C328 1.512(5)
C328 C330 1.521(5)
C328 C329 1.536(5)
C328 H328 1.0000
C329 H32G 0.9800
C329 H32H 0.9800
C329 H32I 0.9800
C330 H33A 0.9800
C330 H33B 0.9800
C330 H33C 0.9800
C318 C319 1.381(5)
C318 H318 0.9500
C319 C320 1.392(5)
C319 N9 1.437(4)
N9 C331 1.395(4)
N9 C334 1.400(4)
C331 C332 1.367(5)
C331 C335 1.502(5)
C335 C337 1.521(5)
C335 C336 1.522(5)
C335 H335 1.0000
C336 H33D 0.9800
C336 H33E 0.9800
C336 H33F 0.9800
C337 H33G 0.9800
C337 H33H 0.9800
C337 H33I 0.9800
C332 C333 1.419(5)
C332 H332 0.9500
C333 C334 1.366(5)
C333 H333 0.9500
C334 C338 1.491(5)
C338 C340 1.521(5)
C338 C339 1.529(6)
C338 H338 1.0000
C339 H33J 0.9800
C339 H33K 0.9800
C339 H33L 0.9800
C340 H34A 0.9800
C340 H34B 0.9800
C340 H34C 0.9800
C320 H320 0.9500
N21 C10 1.471(4)
N21 C12 1.472(4)
N21 C8 1.476(4)
N21 Mo2 2.384(3)
C7 N18 1.481(4)
C7 C8 1.510(5)
C7 H7A 0.9900
C7 H7B 0.9900
C8 H8A 0.9900
C8 H8B 0.9900
C9 N15 1.486(4)
C9 C10 1.518(5)
C9 H9A 0.9900
C9 H9B 0.9900
C10 H10A 0.9900
C10 H10B 0.9900
C11 N12 1.488(4)
C11 C12 1.524(5)
C11 H11A 0.9900
C11 H11B 0.9900
C12 H12J 0.9900
C12 H12K 0.9900
N22 Mo2 1.664(3)
Mo2 N18 1.994(3)
Mo2 N15 2.009(3)
Mo2 N12 2.011(3)
N12 C415 1.422(4)
C415 C420 1.402(4)
C415 C416 1.403(4)
C416 C417 1.382(4)
C416 H416 0.9500
C417 C418 1.387(5)
C417 N13 1.440(4)
N13 C424 1.390(4)
N13 C421 1.396(4)
C421 C422 1.364(5)
C421 C425 1.492(5)
C425 C427 1.508(6)
C425 C426 1.520(6)
C425 H425 1.0000
C426 H42A 0.9800
C426 H42B 0.9800
C426 H42C 0.9800
C427 H42D 0.9800
C427 H42E 0.9800
C427 H42F 0.9800
C422 C423 1.411(5)
C422 H422 0.9500
C423 C424 1.381(5)
C423 H423 0.9500
C424 C428 1.509(5)
C428 C430 1.522(5)
C428 C429 1.534(5)
C428 H428 1.0000
C429 H42G 0.9800
C429 H42H 0.9800
C429 H42I 0.9800
C430 H43A 0.9800
C430 H43B 0.9800
C430 H43C 0.9800
C418 C419 1.384(5)
C418 H418 0.9500
C419 C420 1.393(4)
C419 N14 1.438(4)
N14 C431 1.395(4)
N14 C434 1.396(4)
C431 C432 1.368(5)
C431 C435 1.500(5)
C435 C437 1.523(5)
C435 C436 1.532(5)
C435 H435 1.0000
C436 H43D 0.9800
C436 H43E 0.9800
C436 H43F 0.9800
C437 H43G 0.9800
C437 H43H 0.9800
C437 H43I 0.9800
C432 C433 1.414(5)
C432 H432 0.9500
C433 C434 1.369(5)
C433 H433 0.9500
C434 C438 1.508(5)
C438 C440 1.532(5)
C438 C439 1.534(5)
C438 H438 1.0000
C439 H43J 0.9800
C439 H43K 0.9800
C439 H43L 0.9800
C440 H44A 0.9800
C440 H44B 0.9800
C440 H44C 0.9800
C420 H420 0.9500
N15 C515 1.422(8)
N15 C15E 1.433(10)
C515 C516 1.394(9)
C515 C520 1.400(9)
C516 C517 1.386(9)
C516 H516 0.9500
C517 C518 1.384(9)
C517 N16 1.445(8)
N16 C524 1.390(8)
N16 C521 1.400(8)
C521 C522 1.360(9)
C521 C525 1.519(9)
C525 C526 1.508(9)
C525 C527 1.528(9)
C525 H525 1.0000
C526 H52A 0.9800
C526 H52B 0.9800
C526 H52C 0.9800
C527 H52D 0.9800
C527 H52E 0.9800
C527 H52F 0.9800
C522 C523 1.415(10)
C522 H522 0.9500
C523 C524 1.374(9)
C523 H523 0.9500
C524 C528 1.511(9)
C528 C529 1.524(9)
C528 C530 1.526(9)
C528 H528 1.0000
C529 H52G 0.9800
C529 H52H 0.9800
C529 H52I 0.9800
C530 H53A 0.9800
C530 H53B 0.9800
C530 H53C 0.9800
C518 C519 1.387(9)
C518 H518 0.9500
C519 C520 1.383(9)
C519 N17 1.435(8)
N17 C531 1.390(8)
N17 C534 1.392(8)
C531 C532 1.367(9)
C531 C535 1.506(8)
C535 C536 1.524(10)
C535 C537 1.525(10)
C535 H535 1.0000
C536 H53D 0.9800
C536 H53E 0.9800
C536 H53F 0.9800
C537 H53G 0.9800
C537 H53H 0.9800
C537 H53I 0.9800
C532 C533 1.413(8)
C532 H532 0.9500
C533 C534 1.364(9)
C533 H533 0.9500
C534 C538 1.506(8)
C538 C539 1.515(9)
C538 C540 1.533(9)
C538 H538 1.0000
C539 H53J 0.9800
C539 H53K 0.9800
C539 H53L 0.9800
C540 H54A 0.9800
C540 H54B 0.9800
C540 H54C 0.9800
C520 H520 0.9500
C15E C16E 1.402(11)
C15E C20E 1.405(11)
C16E C17E 1.388(11)
C16E H16E 0.9500
C17E C18E 1.387(11)
C17E N16E 1.445(10)
N16E C24E 1.390(10)
N16E C21E 1.402(10)
C21E C22E 1.357(11)
C21E C25E 1.505(10)
C25E C26E 1.527(11)
C25E C27E 1.529(11)
C25E H25E 1.0000
C26E H26D 0.9800
C26E H26E 0.9800
C26E H26F 0.9800
C27E H27D 0.9800
C27E H27E 0.9800
C27E H27F 0.9800
C22E C23E 1.409(11)
C22E H22J 0.9500
C23E C24E 1.373(11)
C23E H23M 0.9500
C24E C28E 1.505(11)
C28E C30E 1.527(11)
C28E C29E 1.530(11)
C28E H28E 1.0000
C29E H29A 0.9800
C29E H29B 0.9800
C29E H29C 0.9800
C30E H30A 0.9800
C30E H30B 0.9800
C30E H30C 0.9800
C18E C19E 1.386(11)
C18E H18E 0.9500
C19E C20E 1.387(11)
C19E N17E 1.438(10)
N17E C34E 1.394(10)
N17E C31E 1.394(10)
C31E C32E 1.366(11)
C31E C35E 1.503(10)
C35E C36E 1.518(12)
C35E C37E 1.529(12)
C35E H35E 1.0000
C36E H36A 0.9800
C36E H36B 0.9800
C36E H36C 0.9800
C37E H37A 0.9800
C37E H37B 0.9800
C37E H37C 0.9800
C32E C33E 1.407(11)
C32E H32J 0.9500
C33E C34E 1.366(11)
C33E H33M 0.9500
C34E C38E 1.498(10)
C38E C40E 1.525(11)
C38E C39E 1.525(12)
C38E H38E 1.0000
C39E H39A 0.9800
C39E H39B 0.9800
C39E H39C 0.9800
C40E H40A 0.9800
C40E H40B 0.9800
C40E H40C 0.9800
C20E H20E 0.9500
N18 C615 1.418(6)
N18 C15F 1.426(11)
C615 C620 1.393(7)
C615 C616 1.395(7)
C616 C617 1.394(7)
C616 H616 0.9500
C617 C618 1.391(7)
C617 N19 1.436(6)
N19 C621 1.367(7)
N19 C624 1.379(7)
C621 C622 1.368(8)
C621 C625 1.471(8)
C625 C627 1.508(9)
C625 C626 1.537(9)
C625 H625 1.0000
C626 H62A 0.9800
C626 H62B 0.9800
C626 H62C 0.9800
C627 H62D 0.9800
C627 H62E 0.9800
C627 H62F 0.9800
C622 C623 1.381(9)
C622 H622 0.9500
C623 C624 1.366(8)
C623 H623 0.9500
C624 C628 1.470(8)
C628 C630 1.492(9)
C628 C629 1.516(9)
C628 H628 1.0000
C629 H62G 0.9800
C629 H62H 0.9800
C629 H62I 0.9800
C630 H63A 0.9800
C630 H63B 0.9800
C630 H63C 0.9800
C618 C619 1.382(7)
C618 H618 0.9500
C619 C620 1.393(7)
C619 N20 1.432(6)
N20 C631 1.390(6)
N20 C634 1.392(7)
C631 C632 1.375(7)
C631 C635 1.495(7)
C635 C637 1.521(7)
C635 C636 1.536(8)
C635 H635 1.0000
C636 H63D 0.9800
C636 H63E 0.9800
C636 H63F 0.9800
C637 H63G 0.9800
C637 H63H 0.9800
C637 H63I 0.9800
C632 C633 1.418(7)
C632 H632 0.9500
C633 C634 1.366(7)
C633 H633 0.9500
C634 C638 1.516(7)
C638 C640 1.517(9)
C638 C639 1.524(8)
C638 H638 1.0000
C639 H63J 0.9800
C639 H63K 0.9800
C639 H63L 0.9800
C640 H64A 0.9800
C640 H64B 0.9800
C640 H64C 0.9800
C620 H620 0.9500
C15F C16F 1.399(12)
C15F C20F 1.400(12)
C16F C17F 1.393(12)
C16F H16F 0.9500
C17F C18F 1.382(12)
C17F N19F 1.439(11)
N19F C21F 1.395(11)
N19F C24F 1.413(12)
C21F C22F 1.360(12)
C21F C25F 1.499(11)
C25F C26F 1.491(12)
C25F C27F 1.512(12)
C25F H25F 1.0000
C26F H26G 0.9800
C26F H26H 0.9800
C26F H26I 0.9800
C27F H27G 0.9800
C27F H27H 0.9800
C27F H27I 0.9800
C22F C23F 1.410(12)
C22F H22K 0.9500
C23F C24F 1.391(12)
C23F H23N 0.9500
C24F C28F 1.485(11)
C28F C30F 1.521(12)
C28F C29F 1.535(13)
C28F H28F 1.0000
C29F H29D 0.9800
C29F H29E 0.9800
C29F H29F 0.9800
C30F H30D 0.9800
C30F H30E 0.9800
C30F H30F 0.9800
C18F C19F 1.382(12)
C18F H18F 0.9500
C19F C20F 1.386(12)
C19F N20F 1.434(11)
N20F C31F 1.394(11)
N20F C34F 1.398(11)
C31F C32F 1.356(12)
C31F C35F 1.499(11)
C35F C37F 1.518(13)
C35F C36F 1.525(13)
C35F H35F 1.0000
C36F H36D 0.9800
C36F H36E 0.9800
C36F H36F 0.9800
C37F H37D 0.9800
C37F H37E 0.9800
C37F H37F 0.9800
C32F C33F 1.414(12)
C32F H32K 0.9500
C33F C34F 1.362(12)
C33F H33N 0.9500
C34F C38F 1.502(12)
C38F C40F 1.515(13)
C38F C39F 1.522(13)
C38F H38F 1.0000
C39F H39D 0.9800
C39F H39E 0.9800
C39F H39F 0.9800
C40F H40D 0.9800
C40F H40E 0.9800
C40F H40F 0.9800
C20F H20F 0.9500
C1X C6X 1.377(7)
C1X C2X 1.386(6)
C1X H1X 0.9500
C2X C3X 1.405(6)
C2X H2X 0.9500
C3X C4X 1.373(6)
C3X H3X 0.9500
C4X C5X 1.348(7)
C4X H4X 0.9500
C5X C6X 1.377(7)
C5X H5X 0.9500
C6X H6X 0.9500
C1Y C6Y 1.373(6)
C1Y C2Y 1.388(6)
C1Y H1Y 0.9500
C2Y C3Y 1.376(6)
C2Y H2Y 0.9500
C3Y C4Y 1.368(6)
C3Y H3Y 0.9500
C4Y C5Y 1.374(6)
C4Y H4Y 0.9500
C5Y C6Y 1.376(6)
C5Y H5Y 0.9500
C6Y H6Y 0.9500
C1Z C2Z 1.352(7)
C1Z C6Z 1.367(7)
C1Z H1Z 0.9500
C2Z C3Z 1.379(7)
C2Z H2Z 0.9500
C3Z C4Z 1.342(7)
C3Z H3Z 0.9500
C4Z C5Z 1.344(7)
C4Z H4Z 0.9500
C5Z C6Z 1.379(7)
C5Z H5Z 0.9500
C6Z H6Z 0.9500
